data_4133444
loop_
_publ_author_name
'Hosier, Christopher A.'
'Ackerson, Christopher J.'

_publ_section_title
;
 Regiochemistry of Thiolate for Selenolate Ligand Exchange on Gold
 Clusters.
;
_journal_issue 1
_journal_name_full 'Journal of the American Chemical Society'
_journal_page_first 309
_journal_page_last 314
_journal_paper_doi 10.1021/jacs.8b10013
_journal_volume 141
_journal_year 2019
_chemical_formula_moiety 'C108 H90 Au25 S1.36 Se16.64, C25 N'
_chemical_formula_sum 'C133 H90 Au25 N S1.36 Se16.64'
_chemical_formula_weight 7983.71
_space_group_crystal_system triclinic
_space_group_IT_number 2
_space_group_name_Hall '-P 1'
_space_group_name_H-M_alt 'P -1'
_atom_sites_solution_hydrogens geom
_audit_creation_method SHELXL-2014/7
_cell_angle_alpha 83.25(3)
_cell_angle_beta 80.14(3)
_cell_angle_gamma 81.74(3)
_cell_formula_units_Z 2
_cell_length_a 16.548(3)
_cell_length_b 20.264(4)
_cell_length_c 23.797(5)
_cell_measurement_reflns_used 11719
_cell_measurement_temperature 100(2)
_cell_measurement_theta_max 28.766
_cell_measurement_theta_min 1.228
_cell_volume 7745(3)
_computing_structure_refinement 'SHELXL-2014/7 (Sheldrick, 2014)'
_diffrn_ambient_temperature 100(2)
_diffrn_measured_fraction_theta_full 0.696
_diffrn_measured_fraction_theta_max 0.811
_diffrn_measurement_device_type Synchrotron
_diffrn_radiation_type Synchrotron
_diffrn_radiation_wavelength 1.000
_diffrn_reflns_av_R_equivalents 0.0641
_diffrn_reflns_av_unetI/netI 0.1156
_diffrn_reflns_Laue_measured_fraction_full 0.696
_diffrn_reflns_Laue_measured_fraction_max 0.811
_diffrn_reflns_limit_h_max 15
_diffrn_reflns_limit_h_min -15
_diffrn_reflns_limit_k_max 19
_diffrn_reflns_limit_k_min -18
_diffrn_reflns_limit_l_max 22
_diffrn_reflns_limit_l_min -22
_diffrn_reflns_number 22652
_diffrn_reflns_point_group_measured_fraction_full 0.696
_diffrn_reflns_point_group_measured_fraction_max 0.811
_diffrn_reflns_theta_full 11.660
_diffrn_reflns_theta_max 28.770
_diffrn_reflns_theta_min 1.435
_diffrn_source 'Advanced Light Source Beamline 4.2.2'
_exptl_absorpt_coefficient_mu 36.010
_exptl_crystal_colour Black
_exptl_crystal_density_diffrn 3.423
_exptl_crystal_description 'Parallelogram prism'
_exptl_crystal_F_000 6915
_refine_diff_density_max 1.653
_refine_diff_density_min -1.475
_refine_diff_density_rms 0.212
_refine_ls_extinction_method none
_refine_ls_goodness_of_fit_ref 1.060
_refine_ls_hydrogen_treatment constr
_refine_ls_matrix_type full
_refine_ls_number_parameters 1365
_refine_ls_number_reflns 11719
_refine_ls_number_restraints 2754
_refine_ls_restrained_S_all 0.957
_refine_ls_R_factor_all 0.0668
_refine_ls_R_factor_gt 0.0602
_refine_ls_shift/su_max 0.001
_refine_ls_shift/su_mean 0.000
_refine_ls_structure_factor_coef Fsqd
_refine_ls_weighting_details 'w=1/[\s^2^(Fo^2^)+(0.0364P)^2^+148.0441P] where P=(Fo^2^+2Fc^2^)/3'
_refine_ls_weighting_scheme calc
_refine_ls_wR_factor_gt 0.1634
_refine_ls_wR_factor_ref 0.1680
_reflns_Friedel_coverage 0.000
_reflns_number_gt 10075
_reflns_number_total 11719
_reflns_threshold_expression 'I > 2\s(I)'
_cod_data_source_file ja8b10013_si_001.cif
_cod_data_source_block CH13-01
_cod_database_code 4133444
_shelx_shelxl_version_number 2014/7
_shelx_space_group_comment
;
The symmetry employed for this shelxl refinement is uniquely defined
by the following loop, which should always be used as a source of
symmetry information in preference to the above space-group names.
They are only intended as comments.
;

loop_
_space_group_symop_operation_xyz
'x, y, z'
'-x, -y, -z'

loop_
_atom_site_label
_atom_site_type_symbol
_atom_site_fract_x
_atom_site_fract_y
_atom_site_fract_z
_atom_site_U_iso_or_equiv
_atom_site_adp_type
_atom_site_occupancy
_atom_site_site_symmetry_order
_atom_site_calc_flag
_atom_site_refinement_flags_posn
_atom_site_refinement_flags_adp
_atom_site_refinement_flags_occupancy
_atom_site_disorder_assembly
_atom_site_disorder_group
Au01 Au 0.25431(5) 0.25266(4) 0.74755(3) 0.0299(3) Uani 1 1 d . U . . .
Au02 Au 0.42415(6) 0.21886(5) 0.71952(4) 0.0362(3) Uani 1 1 d . U . . .
Au03 Au 0.17335(6) 0.32063(5) 0.66084(4) 0.0347(3) Uani 1 1 d . U . . .
Au04 Au 0.33459(6) 0.34977(5) 0.67862(4) 0.0347(3) Uani 1 1 d . U . . .
Au05 Au 0.31903(6) 0.21880(5) 0.63720(4) 0.0346(3) Uani 1 1 d . U . . .
Au06 Au 0.17296(6) 0.15661(5) 0.81874(4) 0.0355(3) Uani 1 1 d . U . . .
Au07 Au 0.08404(6) 0.28459(5) 0.77875(4) 0.0361(3) Uani 1 1 d . U . . .
Au08 Au 0.19079(6) 0.38772(5) 0.75778(4) 0.0369(3) Uani 1 1 d . U . . .
Au09 Au 0.33569(6) 0.18430(5) 0.83469(4) 0.0366(3) Uani 1 1 d . U . . .
Au0A Au 0.30704(6) 0.11786(5) 0.73322(4) 0.0360(3) Uani 1 1 d . U . . .
Au0B Au 0.35844(6) 0.31856(5) 0.79700(4) 0.0404(3) Uani 1 1 d . U . . .
Au0C Au 0.15623(6) 0.18533(5) 0.69543(4) 0.0365(3) Uani 1 1 d . U . . .
Au0D Au 0.19287(6) 0.28551(5) 0.85730(4) 0.0374(3) Uani 1 1 d . U . . .
Au0E Au 0.29467(6) 0.03699(5) 0.85628(5) 0.0427(3) Uani 1 1 d . U . . .
Au0F Au -0.00242(6) 0.28057(6) 0.66903(5) 0.0433(3) Uani 1 1 d . U . . .
Au0G Au 0.21216(6) 0.47186(5) 0.64182(5) 0.0421(3) Uani 1 1 d . U . . .
Au0H Au 0.17741(7) 0.23579(5) 0.56442(5) 0.0444(3) Uani 1 1 d . U . . .
Au0I Au 0.48613(6) 0.28617(5) 0.59440(5) 0.0433(3) Uani 1 1 d . U . . .
Au0J Au 0.02125(7) 0.21912(5) 0.90091(5) 0.0481(4) Uani 1 1 d . U . . .
Au0K Au 0.46925(6) 0.11040(5) 0.64180(5) 0.0463(4) Uani 1 1 d . U . . .
Au0L Au 0.15586(7) 0.04065(6) 0.75169(5) 0.0478(4) Uani 1 1 d . U . . .
Au0M Au 0.50931(7) 0.22406(6) 0.83218(5) 0.0484(4) Uani 1 1 d . U . . .
Au0N Au 0.33073(7) 0.27328(6) 0.93251(5) 0.0511(4) Uani 1 1 d . U . . .
Au0O Au 0.05041(7) 0.39553(6) 0.86657(5) 0.0527(4) Uani 1 1 d . U . . .
Au0P Au 0.33167(8) 0.46707(6) 0.75918(5) 0.0564(4) Uani 1 1 d . U . . .
Se10 Se 0.41478(17) 0.02146(14) 0.70800(13) 0.0518(8) Uani 1 1 d . U . . .
Se16 Se 0.14027(16) 0.41338(14) 0.58634(12) 0.0410(7) Uani 1 1 d . U . . .
Se13 Se 0.36606(17) 0.09459(14) 0.91253(12) 0.0431(7) Uani 1 1 d . U . . .
Se3 Se -0.06061(17) 0.31732(15) 0.76220(13) 0.0487(8) Uani 1 1 d . U . . .
S1 S 0.32454(18) 0.22691(15) 0.53025(12) 0.0456(13) Uani 0.04(2) 1 d . U P A 1
Se1 Se 0.32454(18) 0.22691(15) 0.53025(12) 0.0456(13) Uani 0.96(2) 1 d . U P A 2
S2 S 0.03000(19) 0.23360(15) 0.57818(13) 0.0477(14) Uani 0.08(2) 1 d . U P A 1
Se2 Se 0.03000(19) 0.23360(15) 0.57818(13) 0.0477(14) Uani 0.92(2) 1 d . U P A 2
S4 S 0.1832(2) 0.29354(16) 0.96270(12) 0.0509(14) Uani 0.07(2) 1 d . U P B 1
Se4 Se 0.1832(2) 0.29354(16) 0.96270(12) 0.0509(14) Uani 0.93(2) 1 d . U P B 2
S5 S 0.4782(2) 0.27340(17) 0.92153(14) 0.0536(15) Uani 0.10(2) 1 d . U P B 1
Se5 Se 0.4782(2) 0.27340(17) 0.92153(14) 0.0536(15) Uani 0.90(2) 1 d . U P B 2
S6 S 0.56540(18) 0.18031(17) 0.74242(13) 0.0485(13) Uani 0.119(18) 1 d . U P B 1
Se6 Se 0.56540(18) 0.18031(17) 0.74242(13) 0.0485(13) Uani 0.881(18) 1 d . U P B 2
S7 S 0.1190(2) 0.48549(15) 0.81176(13) 0.0524(14) Uani 0.098(19) 1 d . U P C 1
Se7 Se 0.1190(2) 0.48549(15) 0.81176(13) 0.0524(14) Uani 0.902(19) 1 d . U P C 2
S8 S -0.0293(2) 0.32561(16) 0.93661(14) 0.0515(15) Uani 0.17(2) 1 d . U P C 1
Se8 Se -0.0293(2) 0.32561(16) 0.93661(14) 0.0515(15) Uani 0.83(2) 1 d . U P C 2
S9 S 0.06475(16) 0.10225(14) 0.88811(12) 0.0390(13) Uani 0.05(2) 1 d . U P C 1
Se9 Se 0.06475(16) 0.10225(14) 0.88811(12) 0.0390(13) Uani 0.95(2) 1 d . U P C 2
S11 S 0.54109(19) 0.17674(16) 0.56455(14) 0.0514(15) Uani 0.11(2) 1 d . U P D 1
Se11 Se 0.54109(19) 0.17674(16) 0.56455(14) 0.0514(15) Uani 0.89(2) 1 d . U P D 2
S12 S 0.44332(16) 0.40273(13) 0.61036(12) 0.0389(12) Uani 0.03(2) 1 d . U P D 1
Se12 Se 0.44332(16) 0.40273(13) 0.61036(12) 0.0389(12) Uani 0.97(2) 1 d . U P D 2
S14 S 0.24248(18) -0.03948(15) 0.80563(13) 0.0474(14) Uani 0.04(2) 1 d . U P E 1
Se14 Se 0.24248(18) -0.03948(15) 0.80563(13) 0.0474(14) Uani 0.96(2) 1 d . U P E 2
S15 S 0.05939(18) 0.10166(15) 0.69294(14) 0.0475(14) Uani 0.18(2) 1 d . U P E 1
Se15 Se 0.05939(18) 0.10166(15) 0.69294(14) 0.0475(14) Uani 0.82(2) 1 d . U P E 2
S17 S 0.2651(2) 0.54690(15) 0.69381(14) 0.0524(14) Uani 0.06(2) 1 d . U P F 1
Se17 Se 0.2651(2) 0.54690(15) 0.69381(14) 0.0524(14) Uani 0.94(2) 1 d . U P F 2
S18 S 0.4102(3) 0.41523(17) 0.83297(15) 0.0606(16) Uani 0.23(2) 1 d . U P F 1
Se18 Se 0.4102(3) 0.41523(17) 0.83297(15) 0.0606(16) Uani 0.77(2) 1 d . U P F 2
C49 C 0.1137(8) 0.0739(7) 0.9553(5) 0.039(4) Uani 1 1 d G U . . .
C50 C 0.1604(9) 0.1133(6) 0.9776(6) 0.046(5) Uani 1 1 d G U . C .
H50 H 0.1697 0.1553 0.9593 0.055 Uiso 1 1 calc R U . . .
C51 C 0.1933(9) 0.0899(7) 1.0272(6) 0.052(5) Uani 1 1 d G U . C .
H51 H 0.2246 0.1162 1.0422 0.062 Uiso 1 1 calc R U . . .
C52 C 0.1796(9) 0.0271(7) 1.0546(5) 0.057(6) Uani 1 1 d G U . C .
H52 H 0.2016 0.0115 1.0878 0.069 Uiso 1 1 calc R U . . .
C53 C 0.1329(9) -0.0123(6) 1.0323(6) 0.056(6) Uani 1 1 d G U . C .
H53 H 0.1236 -0.0543 1.0506 0.067 Uiso 1 1 calc R U . . .
C54 C 0.0999(8) 0.0111(6) 0.9827(6) 0.042(5) Uani 1 1 d G U . C .
H54 H 0.0687 -0.0152 0.9678 0.050 Uiso 1 1 calc R U . . .
C43 C -0.1416(9) 0.3463(9) 0.9218(8) 0.063(6) Uani 1 1 d G U . . .
C44 C -0.1659(11) 0.4029(9) 0.8867(8) 0.076(7) Uani 1 1 d G U . C .
H44 H -0.1265 0.4282 0.8656 0.091 Uiso 1 1 calc R U . . .
C45 C -0.2492(12) 0.4215(9) 0.8830(9) 0.113(11) Uani 1 1 d G U . C .
H45 H -0.2655 0.4593 0.8595 0.136 Uiso 1 1 calc R U . . .
C46 C -0.3081(9) 0.3836(11) 0.9145(11) 0.107(10) Uani 1 1 d G U . C .
H46 H -0.3638 0.3961 0.9121 0.129 Uiso 1 1 calc R U . . .
C47 C -0.2838(10) 0.3271(11) 0.9497(10) 0.117(12) Uani 1 1 d G U . C .
H47 H -0.3232 0.3017 0.9708 0.141 Uiso 1 1 calc R U . . .
C48 C -0.2005(12) 0.3084(9) 0.9533(9) 0.100(10) Uani 1 1 d G U . C .
H48 H -0.1842 0.2706 0.9768 0.119 Uiso 1 1 calc R U . . .
C37 C 0.0266(9) 0.5413(8) 0.7834(7) 0.067(6) Uani 1 1 d G U . . .
C38 C 0.0398(8) 0.5829(9) 0.7328(7) 0.081(8) Uani 1 1 d G U . C .
H38 H 0.0912 0.5790 0.7095 0.098 Uiso 1 1 calc R U . . .
C39 C -0.0237(11) 0.6303(8) 0.7169(6) 0.077(7) Uani 1 1 d G U . C .
H39 H -0.0149 0.6582 0.6831 0.093 Uiso 1 1 calc R U . . .
C40 C -0.1005(9) 0.6362(8) 0.7517(8) 0.095(9) Uani 1 1 d G U . C .
H40 H -0.1430 0.6679 0.7411 0.114 Uiso 1 1 calc R U . . .
C41 C -0.1138(8) 0.5946(10) 0.8022(8) 0.100(10) Uani 1 1 d G U . C .
H41 H -0.1651 0.5985 0.8255 0.120 Uiso 1 1 calc R U . . .
C42 C -0.0502(11) 0.5472(9) 0.8181(7) 0.101(10) Uani 1 1 d G U . C .
H42 H -0.0591 0.5193 0.8519 0.121 Uiso 1 1 calc R U . . .
C67 C 0.3914(8) 0.4390(7) 0.5455(5) 0.039(4) Uani 1 1 d G U . . .
C68 C 0.3439(9) 0.4026(5) 0.5208(6) 0.045(5) Uani 1 1 d G U . D .
H68 H 0.3368 0.3589 0.5356 0.054 Uiso 1 1 calc R U . . .
C69 C 0.3071(9) 0.4316(7) 0.4740(6) 0.056(6) Uani 1 1 d G U . D .
H69 H 0.2754 0.4072 0.4575 0.067 Uiso 1 1 calc R U . . .
C70 C 0.3177(9) 0.4969(7) 0.4519(5) 0.054(5) Uani 1 1 d G U . D .
H70 H 0.2931 0.5163 0.4206 0.065 Uiso 1 1 calc R U . . .
C71 C 0.3651(9) 0.5333(5) 0.4767(6) 0.048(5) Uani 1 1 d G U . D .
H71 H 0.3722 0.5770 0.4619 0.057 Uiso 1 1 calc R U . . .
C72 C 0.4020(8) 0.5043(6) 0.5235(6) 0.042(5) Uani 1 1 d G U . D .
H72 H 0.4337 0.5287 0.5400 0.050 Uiso 1 1 calc R U . . .
C61 C 0.6567(8) 0.1577(9) 0.5786(8) 0.061(5) Uani 1 1 d G U . . .
C62 C 0.6820(10) 0.1059(9) 0.6180(8) 0.077(7) Uani 1 1 d G U . D .
H62 H 0.6432 0.0816 0.6412 0.092 Uiso 1 1 calc R U . . .
C63 C 0.7653(12) 0.0905(9) 0.6228(8) 0.093(9) Uani 1 1 d G U . D .
H63 H 0.7822 0.0559 0.6492 0.112 Uiso 1 1 calc R U . . .
C64 C 0.8233(8) 0.1269(10) 0.5882(10) 0.096(9) Uani 1 1 d G U . D .
H64 H 0.8790 0.1166 0.5914 0.116 Uiso 1 1 calc R U . . .
C65 C 0.7980(9) 0.1787(10) 0.5488(9) 0.085(8) Uani 1 1 d G U . D .
H65 H 0.8368 0.2030 0.5257 0.102 Uiso 1 1 calc R U . . .
C66 C 0.7147(11) 0.1940(9) 0.5440(8) 0.082(8) Uani 1 1 d G U . D .
H66 H 0.6978 0.2287 0.5176 0.098 Uiso 1 1 calc R U . . .
C55 C 0.3860(10) -0.0367(7) 0.6602(7) 0.059(5) Uani 1 1 d G U . . .
C56 C 0.3066(9) -0.0327(7) 0.6471(7) 0.066(6) Uani 1 1 d G U . . .
H56 H 0.2654 0.0000 0.6616 0.079 Uiso 1 1 calc R U . . .
C57 C 0.2887(9) -0.0775(9) 0.6124(8) 0.080(7) Uani 1 1 d G U . . .
H57 H 0.2355 -0.0749 0.6037 0.096 Uiso 1 1 calc R U . . .
C58 C 0.3502(12) -0.1264(7) 0.5907(7) 0.074(7) Uani 1 1 d G U . . .
H58 H 0.3382 -0.1564 0.5675 0.089 Uiso 1 1 calc R U . . .
C59 C 0.4296(10) -0.1304(7) 0.6038(8) 0.094(9) Uani 1 1 d G U . . .
H59 H 0.4707 -0.1631 0.5893 0.113 Uiso 1 1 calc R U . . .
C60 C 0.4475(8) -0.0856(9) 0.6385(8) 0.080(8) Uani 1 1 d G U . . .
H60 H 0.5006 -0.0882 0.6472 0.097 Uiso 1 1 calc R U . . .
C103 C 0.5147(11) 0.4445(11) 0.7964(9) 0.078(6) Uani 1 1 d G U . . .
C104 C 0.5150(12) 0.5115(10) 0.7755(13) 0.161(19) Uani 1 1 d G U . F .
H104 H 0.4655 0.5400 0.7767 0.193 Uiso 1 1 calc R U . . .
C105 C 0.5893(16) 0.5359(9) 0.7528(14) 0.42(7) Uani 1 1 d G U . F .
H105 H 0.5895 0.5807 0.7388 0.499 Uiso 1 1 calc R U . . .
C106 C 0.6633(12) 0.4933(12) 0.7510(11) 0.121(11) Uani 1 1 d G U . F .
H106 H 0.7130 0.5096 0.7358 0.145 Uiso 1 1 calc R U . . .
C107 C 0.6630(11) 0.4263(11) 0.7719(11) 0.130(12) Uani 1 1 d G U . F .
H107 H 0.7125 0.3978 0.7707 0.156 Uiso 1 1 calc R U . . .
C108 C 0.5887(14) 0.4019(8) 0.7946(10) 0.120(11) Uani 1 1 d G U . F .
H108 H 0.5885 0.3571 0.8086 0.144 Uiso 1 1 calc R U . . .
C97 C 0.3522(9) 0.5877(7) 0.6443(6) 0.055(5) Uani 1 1 d G U . . .
C98 C 0.3307(8) 0.6373(8) 0.6020(7) 0.073(7) Uani 1 1 d G U . F .
H98 H 0.2759 0.6473 0.5963 0.087 Uiso 1 1 calc R U . . .
C99 C 0.3911(11) 0.6720(7) 0.5683(6) 0.078(7) Uani 1 1 d G U . F .
H99 H 0.3767 0.7052 0.5400 0.094 Uiso 1 1 calc R U . . .
C100 C 0.4730(10) 0.6571(8) 0.5768(7) 0.085(8) Uani 1 1 d G U . F .
H100 H 0.5134 0.6803 0.5543 0.102 Uiso 1 1 calc R U . . .
C101 C 0.4945(8) 0.6075(8) 0.6191(8) 0.078(7) Uani 1 1 d G U . F .
H101 H 0.5493 0.5975 0.6249 0.094 Uiso 1 1 calc R U . . .
C102 C 0.4341(10) 0.5728(7) 0.6529(6) 0.056(5) Uani 1 1 d G U . F .
H102 H 0.4485 0.5396 0.6811 0.068 Uiso 1 1 calc R U . . .
C91 C 0.0267(6) 0.4447(7) 0.6112(6) 0.039(4) Uani 1 1 d G U . . .
C92 C -0.0241(8) 0.4560(7) 0.5694(5) 0.043(5) Uani 1 1 d G U . . .
H92 H -0.0027 0.4470 0.5319 0.052 Uiso 1 1 calc R U . . .
C93 C -0.1071(8) 0.4808(8) 0.5835(6) 0.052(6) Uani 1 1 d G U . . .
H93 H -0.1411 0.4884 0.5554 0.063 Uiso 1 1 calc R U . . .
C94 C -0.1391(6) 0.4943(8) 0.6394(7) 0.054(6) Uani 1 1 d G U . . .
H94 H -0.1946 0.5110 0.6489 0.065 Uiso 1 1 calc R U . . .
C95 C -0.0882(8) 0.4830(8) 0.6813(5) 0.050(6) Uani 1 1 d G U . . .
H95 H -0.1097 0.4920 0.7187 0.060 Uiso 1 1 calc R U . . .
C96 C -0.0053(7) 0.4582(8) 0.6672(5) 0.040(5) Uani 1 1 d G U . . .
H96 H 0.0287 0.4506 0.6952 0.048 Uiso 1 1 calc R U . . .
C85 C 0.0866(10) 0.0609(8) 0.6242(6) 0.051(5) Uani 1 1 d G U . . .
C86 C 0.0306(9) 0.0204(10) 0.6142(7) 0.090(9) Uani 1 1 d G U . E .
H86 H -0.0163 0.0145 0.6411 0.109 Uiso 1 1 calc R U . . .
C87 C 0.0446(11) -0.0114(10) 0.5641(9) 0.122(13) Uani 1 1 d G U . E .
H87 H 0.0071 -0.0385 0.5575 0.146 Uiso 1 1 calc R U . . .
C88 C 0.1148(12) -0.0026(10) 0.5239(7) 0.087(8) Uani 1 1 d G U . E .
H88 H 0.1242 -0.0238 0.4904 0.104 Uiso 1 1 calc R U . . .
C89 C 0.1708(9) 0.0380(9) 0.5339(6) 0.090(9) Uani 1 1 d G U . E .
H89 H 0.2178 0.0439 0.5070 0.109 Uiso 1 1 calc R U . . .
C90 C 0.1568(9) 0.0697(8) 0.5840(7) 0.061(6) Uani 1 1 d G U . E .
H90 H 0.1943 0.0969 0.5907 0.073 Uiso 1 1 calc R U . . .
C79 C 0.1659(8) -0.0811(7) 0.8624(6) 0.047(5) Uani 1 1 d G U . . .
C80 C 0.1970(7) -0.1178(8) 0.9089(7) 0.065(6) Uani 1 1 d G U . E .
H80 H 0.2525 -0.1193 0.9121 0.078 Uiso 1 1 calc R U . . .
C81 C 0.1451(10) -0.1524(8) 0.9506(6) 0.075(7) Uani 1 1 d G U . E .
H81 H 0.1659 -0.1770 0.9817 0.090 Uiso 1 1 calc R U . . .
C82 C 0.0622(9) -0.1503(7) 0.9458(6) 0.065(6) Uani 1 1 d G U . E .
H82 H 0.0275 -0.1735 0.9737 0.078 Uiso 1 1 calc R U . . .
C83 C 0.0311(7) -0.1135(7) 0.8994(7) 0.060(6) Uani 1 1 d G U . E .
H83 H -0.0243 -0.1121 0.8962 0.072 Uiso 1 1 calc R U . . .
C84 C 0.0830(9) -0.0789(7) 0.8577(5) 0.045(5) Uani 1 1 d G U . E .
H84 H 0.0623 -0.0543 0.8266 0.055 Uiso 1 1 calc R U . . .
C73 C 0.4764(7) 0.0560(7) 0.8903(6) 0.037(4) Uani 1 1 d G U . . .
C74 C 0.5277(9) 0.0434(8) 0.9319(5) 0.052(6) Uani 1 1 d G U . . .
H74 H 0.5080 0.0553 0.9688 0.062 Uiso 1 1 calc R U . . .
C75 C 0.6085(8) 0.0131(8) 0.9183(6) 0.053(6) Uani 1 1 d G U . . .
H75 H 0.6429 0.0047 0.9461 0.064 Uiso 1 1 calc R U . . .
C76 C 0.6380(7) -0.0047(8) 0.8632(7) 0.069(7) Uani 1 1 d G U . . .
H76 H 0.6921 -0.0250 0.8541 0.083 Uiso 1 1 calc R U . . .
C77 C 0.5867(9) 0.0078(9) 0.8216(5) 0.055(6) Uani 1 1 d G U . . .
H77 H 0.6065 -0.0041 0.7847 0.066 Uiso 1 1 calc R U . . .
C78 C 0.5059(8) 0.0381(8) 0.8351(6) 0.056(6) Uani 1 1 d G U . . .
H78 H 0.4716 0.0465 0.8073 0.068 Uiso 1 1 calc R U . . .
C31 C 0.6335(9) 0.2466(8) 0.7070(7) 0.057(5) Uani 1 1 d G U . . .
C32 C 0.5986(8) 0.3107(9) 0.6893(8) 0.075(7) Uani 1 1 d G U . B .
H32 H 0.5416 0.3221 0.6961 0.090 Uiso 1 1 calc R U . . .
C33 C 0.6491(11) 0.3576(8) 0.6615(8) 0.089(8) Uani 1 1 d G U . B .
H33 H 0.6258 0.4004 0.6496 0.106 Uiso 1 1 calc R U . . .
C34 C 0.7344(11) 0.3405(9) 0.6513(8) 0.093(8) Uani 1 1 d G U . B .
H34 H 0.7681 0.3719 0.6327 0.111 Uiso 1 1 calc R U . . .
C35 C 0.7692(8) 0.2765(10) 0.6690(8) 0.072(7) Uani 1 1 d G U . B .
H35 H 0.8262 0.2651 0.6622 0.086 Uiso 1 1 calc R U . . .
C36 C 0.7187(10) 0.2296(8) 0.6968(7) 0.072(7) Uani 1 1 d G U . B .
H36 H 0.7420 0.1867 0.7086 0.087 Uiso 1 1 calc R U . . .
C25 C 0.5157(9) 0.2033(7) 0.9768(6) 0.051(5) Uani 1 1 d G U . . .
C26 C 0.5987(9) 0.1769(8) 0.9695(6) 0.061(6) Uani 1 1 d G U . B .
H26 H 0.6341 0.1903 0.9368 0.073 Uiso 1 1 calc R U . . .
C27 C 0.6287(7) 0.1305(8) 1.0113(7) 0.065(6) Uani 1 1 d G U . B .
H27 H 0.6843 0.1128 1.0064 0.078 Uiso 1 1 calc R U . . .
C28 C 0.5758(10) 0.1105(7) 1.0602(6) 0.061(6) Uani 1 1 d G U . B .
H28 H 0.5959 0.0795 1.0882 0.073 Uiso 1 1 calc R U . . .
C29 C 0.4928(9) 0.1369(8) 1.0675(6) 0.064(7) Uani 1 1 d G U . B .
H29 H 0.4573 0.1236 1.1003 0.076 Uiso 1 1 calc R U . . .
C30 C 0.4627(7) 0.1833(8) 1.0258(7) 0.050(6) Uani 1 1 d G U . B .
H30 H 0.4072 0.2010 1.0306 0.060 Uiso 1 1 calc R U . . .
C19 C 0.1718(12) 0.3878(7) 0.9707(8) 0.062(6) Uani 1 1 d G U . . .
C20 C 0.1051(11) 0.4158(9) 1.0080(8) 0.085(8) Uani 1 1 d G U . B .
H20 H 0.0675 0.3888 1.0292 0.102 Uiso 1 1 calc R U . . .
C21 C 0.0944(13) 0.4841(10) 1.0136(9) 0.120(12) Uani 1 1 d G U . B .
H21 H 0.0498 0.5029 1.0386 0.144 Uiso 1 1 calc R U . . .
C22 C 0.1506(16) 0.5245(7) 0.9820(10) 0.136(13) Uani 1 1 d G U . B .
H22 H 0.1435 0.5702 0.9858 0.163 Uiso 1 1 calc R U . . .
C23 C 0.2174(14) 0.4964(9) 0.9447(10) 0.151(16) Uani 1 1 d G U . B .
H23 H 0.2550 0.5234 0.9236 0.181 Uiso 1 1 calc R U . . .
C24 C 0.2280(12) 0.4281(9) 0.9391(8) 0.111(12) Uani 1 1 d G U . B .
H24 H 0.2727 0.4093 0.9142 0.134 Uiso 1 1 calc R U . . .
C13 C -0.1215(9) 0.2450(8) 0.7944(7) 0.055(5) Uani 1 1 d G U . . .
C14 C -0.2066(9) 0.2591(7) 0.8099(8) 0.080(8) Uani 1 1 d G U . . .
H14 H -0.2321 0.3030 0.8055 0.097 Uiso 1 1 calc R U . . .
C15 C -0.2536(7) 0.2076(9) 0.8318(8) 0.083(8) Uani 1 1 d G U . . .
H15 H -0.3106 0.2171 0.8422 0.099 Uiso 1 1 calc R U . . .
C16 C -0.2155(9) 0.1420(8) 0.8383(8) 0.079(8) Uani 1 1 d G U . . .
H16 H -0.2470 0.1076 0.8530 0.094 Uiso 1 1 calc R U . . .
C17 C -0.1304(10) 0.1279(7) 0.8229(9) 0.091(9) Uani 1 1 d G U . . .
H17 H -0.1049 0.0840 0.8272 0.109 Uiso 1 1 calc R U . . .
C18 C -0.0834(7) 0.1794(9) 0.8009(8) 0.074(8) Uani 1 1 d G U . . .
H18 H -0.0265 0.1699 0.7906 0.088 Uiso 1 1 calc R U . . .
C7 C -0.0101(9) 0.3022(7) 0.5236(6) 0.049(5) Uani 1 1 d G U . . .
C8 C -0.0946(8) 0.3223(8) 0.5276(6) 0.052(6) Uani 1 1 d G U . A .
H8 H -0.1307 0.3059 0.5588 0.062 Uiso 1 1 calc R U . . .
C9 C -0.1252(7) 0.3669(8) 0.4850(7) 0.060(6) Uani 1 1 d G U . A .
H9 H -0.1818 0.3803 0.4876 0.072 Uiso 1 1 calc R U . . .
C10 C -0.0713(9) 0.3913(7) 0.4383(6) 0.060(6) Uani 1 1 d G U . A .
H10 H -0.0918 0.4211 0.4098 0.072 Uiso 1 1 calc R U . . .
C11 C 0.0132(9) 0.3712(8) 0.4343(6) 0.058(6) Uani 1 1 d G U . A .
H11 H 0.0493 0.3875 0.4031 0.070 Uiso 1 1 calc R U . . .
C12 C 0.0438(7) 0.3266(7) 0.4770(6) 0.048(5) Uani 1 1 d G U . A .
H12 H 0.1004 0.3131 0.4743 0.058 Uiso 1 1 calc R U . . .
C1 C 0.3414(10) 0.1429(6) 0.4998(6) 0.056(5) Uani 1 1 d G U . . .
C2 C 0.3276(11) 0.1423(7) 0.4439(7) 0.070(7) Uani 1 1 d G U . A .
H2 H 0.3053 0.1813 0.4244 0.084 Uiso 1 1 calc R U . . .
C3 C 0.3472(12) 0.0834(9) 0.4171(6) 0.084(8) Uani 1 1 d G U . A .
H3 H 0.3379 0.0830 0.3797 0.101 Uiso 1 1 calc R U . . .
C4 C 0.3806(11) 0.0251(7) 0.4462(7) 0.075(7) Uani 1 1 d G U . A .
H4 H 0.3937 -0.0143 0.4283 0.090 Uiso 1 1 calc R U . . .
C5 C 0.3944(10) 0.0257(6) 0.5021(7) 0.072(7) Uani 1 1 d G U . A .
H5 H 0.4167 -0.0133 0.5216 0.086 Uiso 1 1 calc R U . . .
C6 C 0.3748(10) 0.0846(8) 0.5289(5) 0.056(5) Uani 1 1 d G U . A .
H6 H 0.3840 0.0849 0.5664 0.068 Uiso 1 1 calc R U . . .
C109 C 0.191(3) 0.723(2) 0.850(2) 0.180(13) Uani 1 1 d . U . . .
C111 C 0.314(3) 0.776(2) 0.812(2) 0.161(11) Uani 1 1 d . U . . .
C112 C 0.403(3) 0.774(2) 0.768(2) 0.153(13) Uani 1 1 d . U . . .
C113 C 0.453(3) 0.821(2) 0.795(2) 0.167(13) Uani 1 1 d . U . . .
C114 C 0.550(3) 0.819(3) 0.758(2) 0.181(15) Uani 1 1 d . U . . .
C115 C 0.595(4) 0.745(3) 0.772(3) 0.29(3) Uani 1 1 d . U . . .
C116 C 0.670(4) 0.730(3) 0.710(3) 0.24(3) Uani 1 1 d . U . . .
C117 C 0.263(4) 0.718(2) 0.740(3) 0.183(12) Uani 1 1 d . U . . .
C118 C 0.212(4) 0.778(3) 0.730(3) 0.204(17) Uani 1 1 d . U . . .
C119 C 0.164(4) 0.753(3) 0.677(3) 0.192(17) Uani 1 1 d . U . . .
C120 C 0.130(6) 0.803(3) 0.651(4) 0.27(2) Uani 1 1 d . U . . .
C121 C 0.063(5) 0.791(3) 0.598(4) 0.26(2) Uani 1 1 d . U . . .
C122 C -0.006(6) 0.819(3) 0.642(3) 0.26(2) Uani 1 1 d . U . . .
C123 C -0.097(5) 0.803(3) 0.631(4) 0.27(2) Uani 1 1 d . U . . .
C124 C -0.102(5) 0.844(3) 0.585(4) 0.27(3) Uani 1 1 d . U . . .
C125 C 0.328(4) 0.654(2) 0.832(3) 0.190(12) Uani 1 1 d . U . . .
C126 C 0.307(4) 0.650(2) 0.898(3) 0.209(15) Uani 1 1 d . U . . .
C127 C 0.399(7) 0.609(6) 0.893(4) 0.35(4) Uani 1 1 d . U . . .
C128 C 0.434(7) 0.596(5) 0.931(4) 0.31(3) Uani 1 1 d . U . . .
C129 C 0.511(8) 0.573(5) 0.943(4) 0.35(4) Uani 1 1 d . U . . .
C130 C 0.609(8) 0.585(6) 0.938(5) 0.40(5) Uani 1 1 d . U . . .
C131 C 0.697(6) 0.641(5) 0.915(2) 0.33(4) Uani 1 1 d . U . . .
N1 N 0.267(3) 0.7154(18) 0.805(2) 0.171(9) Uani 1 1 d . U . . .

loop_
_atom_site_aniso_label
_atom_site_aniso_U_11
_atom_site_aniso_U_22
_atom_site_aniso_U_33
_atom_site_aniso_U_23
_atom_site_aniso_U_13
_atom_site_aniso_U_12
Au01 0.0126(6) 0.0390(7) 0.0332(6) 0.0115(5) -0.0015(5) -0.0023(5)
Au02 0.0149(5) 0.0471(7) 0.0434(6) 0.0078(5) -0.0033(5) -0.0050(5)
Au03 0.0200(6) 0.0417(6) 0.0380(6) 0.0134(5) -0.0061(5) -0.0017(5)
Au04 0.0208(6) 0.0437(6) 0.0350(6) 0.0132(5) -0.0009(5) -0.0060(5)
Au05 0.0188(6) 0.0455(6) 0.0353(6) 0.0085(5) -0.0019(5) -0.0026(5)
Au06 0.0189(6) 0.0436(6) 0.0381(6) 0.0141(5) 0.0005(5) -0.0045(5)
Au07 0.0161(6) 0.0468(7) 0.0402(6) 0.0115(5) -0.0012(5) -0.0030(5)
Au08 0.0250(6) 0.0389(6) 0.0409(6) 0.0092(5) 0.0007(5) -0.0014(5)
Au09 0.0219(6) 0.0440(6) 0.0399(6) 0.0147(5) -0.0065(5) -0.0039(5)
Au0A 0.0201(6) 0.0389(6) 0.0432(6) 0.0096(5) 0.0014(5) -0.0030(5)
Au0B 0.0346(6) 0.0449(7) 0.0412(6) 0.0099(5) -0.0104(5) -0.0097(5)
Au0C 0.0217(6) 0.0421(6) 0.0432(6) 0.0117(5) -0.0075(5) -0.0054(5)
Au0D 0.0282(6) 0.0447(6) 0.0341(6) 0.0092(5) -0.0032(5) 0.0001(5)
Au0E 0.0213(6) 0.0464(7) 0.0558(7) 0.0164(6) -0.0076(5) -0.0042(5)
Au0F 0.0222(6) 0.0577(7) 0.0467(7) 0.0180(6) -0.0091(5) -0.0082(5)
Au0G 0.0241(6) 0.0473(7) 0.0493(7) 0.0153(5) -0.0057(5) -0.0018(5)
Au0H 0.0326(7) 0.0506(7) 0.0474(7) 0.0073(6) -0.0098(6) -0.0016(5)
Au0I 0.0311(6) 0.0480(7) 0.0456(7) 0.0085(5) -0.0014(6) -0.0039(5)
Au0J 0.0409(7) 0.0480(7) 0.0456(7) 0.0118(6) 0.0018(6) 0.0036(5)
Au0K 0.0262(6) 0.0456(7) 0.0638(8) 0.0000(6) -0.0031(6) -0.0025(5)
Au0L 0.0378(7) 0.0501(7) 0.0537(7) 0.0160(6) -0.0094(6) -0.0139(5)
Au0M 0.0294(7) 0.0677(8) 0.0464(7) 0.0145(6) -0.0099(6) -0.0122(6)
Au0N 0.0478(7) 0.0532(7) 0.0495(7) 0.0128(6) -0.0152(6) -0.0023(6)
Au0O 0.0456(7) 0.0510(7) 0.0532(7) 0.0078(6) -0.0015(6) 0.0040(6)
Au0P 0.0573(8) 0.0595(8) 0.0532(7) 0.0146(6) -0.0128(6) -0.0219(6)
Se10 0.0299(16) 0.0508(17) 0.069(2) -0.0019(15) -0.0011(15) 0.0016(14)
Se16 0.0236(15) 0.0507(17) 0.0421(16) 0.0169(14) -0.0044(14) -0.0015(13)
Se13 0.0261(16) 0.0515(17) 0.0465(17) 0.0185(14) -0.0069(14) -0.0045(13)
Se3 0.0206(16) 0.065(2) 0.0547(18) 0.0152(16) -0.0064(14) -0.0022(14)
S1 0.039(2) 0.057(2) 0.0379(19) 0.0062(14) -0.0039(14) -0.0071(14)
Se1 0.039(2) 0.057(2) 0.0379(19) 0.0062(14) -0.0039(14) -0.0071(14)
S2 0.039(2) 0.053(2) 0.049(2) 0.0144(15) -0.0153(16) -0.0047(15)
Se2 0.039(2) 0.053(2) 0.049(2) 0.0144(15) -0.0153(16) -0.0047(15)
S4 0.053(2) 0.057(2) 0.037(2) 0.0098(14) -0.0087(15) -0.0016(16)
Se4 0.053(2) 0.057(2) 0.037(2) 0.0098(14) -0.0087(15) -0.0016(16)
S5 0.050(2) 0.060(2) 0.052(2) 0.0136(16) -0.0200(17) -0.0109(17)
Se5 0.050(2) 0.060(2) 0.052(2) 0.0136(16) -0.0200(17) -0.0109(17)
S6 0.0195(18) 0.072(2) 0.049(2) 0.0080(16) -0.0080(15) 0.0010(15)
Se6 0.0195(18) 0.072(2) 0.049(2) 0.0080(16) -0.0080(15) 0.0010(15)
S7 0.048(2) 0.050(2) 0.049(2) 0.0056(15) 0.0026(16) 0.0076(15)
Se7 0.048(2) 0.050(2) 0.049(2) 0.0056(15) 0.0026(16) 0.0076(15)
S8 0.050(2) 0.046(2) 0.048(2) 0.0049(16) 0.0067(17) 0.0053(16)
Se8 0.050(2) 0.046(2) 0.048(2) 0.0049(16) 0.0067(17) 0.0053(16)
S9 0.0217(18) 0.0433(19) 0.045(2) 0.0151(13) 0.0012(14) -0.0039(13)
Se9 0.0217(18) 0.0433(19) 0.045(2) 0.0151(13) 0.0012(14) -0.0039(13)
S11 0.036(2) 0.055(2) 0.059(2) -0.0060(16) 0.0059(16) -0.0079(15)
Se11 0.036(2) 0.055(2) 0.059(2) -0.0060(16) 0.0059(16) -0.0079(15)
S12 0.0218(18) 0.0437(19) 0.046(2) 0.0146(14) -0.0029(13) -0.0037(13)
Se12 0.0218(18) 0.0437(19) 0.046(2) 0.0146(14) -0.0029(13) -0.0037(13)
S14 0.035(2) 0.047(2) 0.056(2) 0.0138(15) -0.0073(16) -0.0074(14)
Se14 0.035(2) 0.047(2) 0.056(2) 0.0138(15) -0.0073(16) -0.0074(14)
S15 0.028(2) 0.046(2) 0.069(2) 0.0159(16) -0.0134(16) -0.0151(15)
Se15 0.028(2) 0.046(2) 0.069(2) 0.0159(16) -0.0134(16) -0.0151(15)
S17 0.043(2) 0.050(2) 0.060(2) 0.0106(15) -0.0050(17) -0.0081(15)
Se17 0.043(2) 0.050(2) 0.060(2) 0.0106(15) -0.0050(17) -0.0081(15)
S18 0.084(3) 0.048(2) 0.060(3) 0.0184(17) -0.033(2) -0.0323(19)
Se18 0.084(3) 0.048(2) 0.060(3) 0.0184(17) -0.033(2) -0.0323(19)
C49 0.018(9) 0.051(8) 0.039(6) 0.014(5) 0.007(6) -0.004(6)
C50 0.028(11) 0.048(9) 0.057(9) 0.014(7) -0.009(8) -0.001(8)
C51 0.035(12) 0.059(10) 0.057(9) 0.012(7) -0.011(9) 0.001(9)
C52 0.046(13) 0.058(10) 0.062(10) 0.015(8) -0.012(9) 0.002(9)
C53 0.045(13) 0.063(10) 0.052(9) 0.017(7) -0.004(9) -0.006(9)
C54 0.019(10) 0.053(8) 0.044(8) 0.015(6) 0.009(7) -0.003(7)
C43 0.048(6) 0.060(10) 0.072(13) -0.001(9) -0.001(6) 0.003(5)
C44 0.061(9) 0.066(12) 0.096(15) 0.009(11) -0.015(9) -0.002(8)
C45 0.064(10) 0.116(17) 0.15(2) 0.028(17) -0.024(11) -0.001(9)
C46 0.070(11) 0.110(18) 0.13(2) 0.006(15) -0.015(11) -0.005(10)
C47 0.055(9) 0.126(19) 0.16(3) 0.028(18) -0.004(10) -0.006(9)
C48 0.057(8) 0.090(14) 0.14(2) 0.029(15) 0.000(9) -0.008(8)
C37 0.053(7) 0.070(10) 0.068(10) 0.007(8) -0.008(6) 0.015(7)
C38 0.071(11) 0.083(14) 0.073(10) 0.015(10) -0.003(8) 0.021(9)
C39 0.074(11) 0.075(13) 0.076(12) -0.005(10) -0.017(9) 0.017(10)
C40 0.077(12) 0.095(16) 0.096(15) 0.003(12) -0.005(9) 0.025(11)
C41 0.064(10) 0.108(18) 0.103(15) 0.015(13) 0.002(10) 0.035(11)
C42 0.061(8) 0.114(19) 0.097(14) 0.031(14) 0.010(8) 0.029(9)
C67 0.020(9) 0.048(7) 0.042(7) 0.012(5) 0.000(6) -0.002(6)
C68 0.026(10) 0.055(9) 0.050(9) 0.005(7) -0.004(8) -0.002(7)
C69 0.046(13) 0.069(10) 0.054(10) 0.012(8) -0.016(9) -0.011(9)
C70 0.033(12) 0.066(10) 0.057(10) 0.008(8) -0.001(9) -0.003(8)
C71 0.029(11) 0.057(9) 0.048(9) 0.017(7) 0.000(8) -0.001(8)
C72 0.024(10) 0.049(7) 0.047(9) 0.014(6) 0.000(8) -0.004(7)
C61 0.037(6) 0.070(11) 0.076(12) -0.020(8) 0.000(6) -0.006(5)
C62 0.050(9) 0.083(13) 0.097(14) -0.006(11) -0.014(8) -0.005(8)
C63 0.051(9) 0.098(16) 0.129(18) 0.002(14) -0.020(10) -0.007(9)
C64 0.052(10) 0.103(17) 0.13(2) 0.001(14) -0.018(10) -0.011(9)
C65 0.037(8) 0.097(16) 0.119(18) -0.005(13) -0.008(9) -0.012(8)
C66 0.038(7) 0.098(15) 0.104(16) 0.007(13) -0.003(8) -0.014(7)
C55 0.056(9) 0.050(9) 0.066(11) 0.001(8) 0.004(8) -0.011(7)
C56 0.058(9) 0.065(12) 0.074(14) -0.011(11) 0.000(9) -0.010(8)
C57 0.090(12) 0.067(14) 0.086(16) -0.011(12) -0.016(11) -0.011(9)
C58 0.096(12) 0.049(12) 0.074(14) 0.006(11) -0.004(12) -0.014(10)
C59 0.100(13) 0.066(13) 0.115(19) -0.019(14) -0.016(12) -0.002(10)
C60 0.065(10) 0.069(12) 0.103(17) -0.022(12) 0.001(10) -0.001(9)
C103 0.086(7) 0.085(11) 0.074(13) 0.016(10) -0.032(7) -0.039(7)
C104 0.099(13) 0.097(12) 0.27(4) 0.066(16) -0.012(15) -0.039(9)
C105 0.111(15) 0.15(2) 0.88(17) 0.21(5) 0.06(2) -0.031(12)
C106 0.112(15) 0.108(15) 0.15(3) -0.002(18) -0.032(15) -0.043(11)
C107 0.104(11) 0.111(16) 0.18(3) 0.004(18) -0.030(11) -0.039(10)
C108 0.094(8) 0.101(13) 0.17(3) 0.013(14) -0.034(10) -0.027(8)
C97 0.055(7) 0.052(10) 0.055(9) 0.000(7) 0.002(6) -0.013(7)
C98 0.075(10) 0.063(12) 0.070(11) 0.014(10) 0.002(8) -0.008(8)
C99 0.084(11) 0.060(12) 0.080(13) 0.009(11) 0.009(10) -0.010(9)
C100 0.083(11) 0.064(14) 0.099(15) 0.008(11) 0.006(10) -0.013(10)
C101 0.067(10) 0.065(14) 0.098(15) 0.008(11) 0.000(9) -0.023(9)
C102 0.058(7) 0.047(11) 0.065(12) -0.007(9) -0.003(7) -0.014(7)
C91 0.021(6) 0.041(11) 0.049(7) 0.018(7) -0.005(5) -0.004(6)
C92 0.034(7) 0.036(12) 0.058(8) 0.020(8) -0.016(6) -0.005(7)
C93 0.035(8) 0.046(13) 0.074(10) 0.010(9) -0.017(7) -0.002(8)
C94 0.036(8) 0.048(14) 0.078(10) 0.007(10) -0.017(7) -0.002(8)
C95 0.023(7) 0.055(14) 0.067(10) 0.007(9) -0.006(6) 0.001(8)
C96 0.023(7) 0.042(12) 0.049(8) 0.018(7) -0.005(6) -0.004(7)
C85 0.045(9) 0.039(10) 0.068(7) 0.020(6) -0.024(6) -0.001(7)
C86 0.083(13) 0.101(18) 0.098(12) -0.009(12) -0.016(10) -0.044(13)
C87 0.101(17) 0.16(3) 0.122(14) -0.045(17) -0.009(12) -0.060(19)
C88 0.076(14) 0.101(18) 0.094(13) -0.008(13) -0.035(10) -0.019(13)
C89 0.073(13) 0.12(2) 0.089(11) -0.025(13) -0.014(10) -0.027(14)
C90 0.053(10) 0.061(13) 0.069(9) 0.009(9) -0.020(7) -0.011(9)
C79 0.044(7) 0.039(9) 0.053(7) 0.004(7) 0.001(6) -0.006(6)
C80 0.059(10) 0.066(13) 0.061(9) 0.020(9) -0.004(7) -0.005(8)
C81 0.071(10) 0.071(15) 0.072(11) 0.025(10) 0.001(9) -0.008(10)
C82 0.069(10) 0.042(12) 0.073(11) 0.015(9) 0.006(8) -0.004(9)
C83 0.056(9) 0.037(12) 0.076(11) 0.012(9) 0.007(8) -0.007(8)
C84 0.043(7) 0.028(10) 0.060(10) 0.004(8) 0.000(6) -0.003(6)
C73 0.025(6) 0.035(10) 0.051(8) 0.015(7) -0.009(5) -0.011(6)
C74 0.038(8) 0.059(14) 0.058(9) 0.002(9) -0.020(7) 0.003(8)
C75 0.035(8) 0.051(14) 0.073(10) 0.004(9) -0.016(7) -0.002(8)
C76 0.044(9) 0.084(18) 0.077(10) -0.008(11) -0.019(8) 0.012(10)
C77 0.035(8) 0.060(14) 0.065(10) 0.007(9) -0.010(7) -0.003(9)
C78 0.038(8) 0.074(15) 0.055(8) 0.003(8) -0.011(6) 0.000(9)
C31 0.037(7) 0.096(8) 0.041(10) 0.009(7) -0.012(7) -0.024(6)
C32 0.054(10) 0.099(9) 0.077(16) 0.020(9) -0.026(10) -0.025(7)
C33 0.059(10) 0.110(11) 0.099(19) 0.025(11) -0.025(11) -0.035(9)
C34 0.061(10) 0.130(13) 0.089(19) 0.027(12) -0.025(11) -0.032(9)
C35 0.042(9) 0.127(13) 0.049(14) 0.016(11) -0.011(9) -0.031(8)
C36 0.038(7) 0.120(12) 0.057(15) 0.017(10) -0.010(7) -0.022(7)
C25 0.042(8) 0.061(9) 0.052(7) 0.012(7) -0.020(6) -0.012(6)
C26 0.042(8) 0.079(12) 0.062(10) 0.010(9) -0.022(7) -0.007(7)
C27 0.050(10) 0.082(13) 0.068(11) 0.008(9) -0.031(8) -0.007(8)
C28 0.043(9) 0.074(14) 0.068(11) 0.015(10) -0.037(8) 0.000(9)
C29 0.046(9) 0.077(14) 0.065(10) 0.028(9) -0.029(8) -0.001(9)
C30 0.032(9) 0.063(12) 0.054(8) 0.020(8) -0.022(7) -0.003(7)
C19 0.085(12) 0.056(6) 0.045(11) 0.004(6) -0.022(9) 0.002(6)
C20 0.101(14) 0.080(9) 0.066(15) -0.008(9) -0.010(12) 0.009(8)
C21 0.17(2) 0.082(10) 0.09(2) -0.017(11) 0.012(17) 0.005(10)
C22 0.20(2) 0.090(12) 0.11(2) -0.031(12) 0.027(19) -0.015(11)
C23 0.22(3) 0.071(10) 0.14(3) -0.033(11) 0.06(2) -0.033(11)
C24 0.148(18) 0.068(9) 0.11(2) -0.020(9) 0.032(17) -0.028(9)
C13 0.034(7) 0.087(9) 0.042(11) 0.014(8) -0.004(7) -0.021(6)
C14 0.035(8) 0.105(11) 0.09(2) 0.018(11) 0.004(9) -0.018(7)
C15 0.044(10) 0.112(12) 0.09(2) 0.019(12) -0.002(10) -0.027(8)
C16 0.042(10) 0.107(12) 0.081(19) 0.025(12) 0.002(11) -0.030(8)
C17 0.043(10) 0.098(10) 0.12(2) 0.026(10) 0.006(11) -0.029(8)
C18 0.038(9) 0.086(9) 0.087(19) 0.021(9) 0.005(10) -0.021(7)
C7 0.042(7) 0.051(9) 0.056(7) 0.014(7) -0.021(6) -0.011(6)
C8 0.041(7) 0.057(11) 0.057(10) 0.018(8) -0.019(6) -0.009(7)
C9 0.052(9) 0.060(13) 0.066(11) 0.021(9) -0.026(7) -0.009(8)
C10 0.046(9) 0.066(14) 0.066(11) 0.027(10) -0.029(8) -0.005(8)
C11 0.047(9) 0.064(13) 0.063(10) 0.024(9) -0.028(8) -0.006(8)
C12 0.036(9) 0.052(11) 0.056(8) 0.018(8) -0.023(7) -0.005(7)
C1 0.041(12) 0.066(6) 0.058(8) -0.005(6) -0.007(8) -0.002(6)
C2 0.072(17) 0.074(10) 0.064(9) -0.008(7) -0.020(10) 0.004(10)
C3 0.10(2) 0.081(10) 0.075(11) -0.015(8) -0.021(12) 0.007(11)
C4 0.069(18) 0.074(10) 0.083(11) -0.012(8) -0.018(12) 0.000(10)
C5 0.059(16) 0.071(9) 0.087(12) -0.012(8) -0.018(12) -0.003(9)
C6 0.034(13) 0.063(7) 0.074(10) -0.003(6) -0.016(10) -0.008(7)
C109 0.19(2) 0.12(2) 0.21(2) -0.04(2) 0.037(17) -0.038(16)
C111 0.164(19) 0.091(16) 0.21(2) -0.041(17) 0.033(16) -0.023(14)
C112 0.148(19) 0.10(2) 0.19(3) 0.00(2) 0.009(17) -0.002(16)
C113 0.17(2) 0.12(2) 0.19(3) 0.01(2) -0.006(18) -0.035(17)
C114 0.16(2) 0.17(3) 0.20(4) 0.04(2) -0.014(19) -0.031(17)
C115 0.24(4) 0.20(3) 0.34(5) 0.10(3) 0.06(3) 0.02(3)
C116 0.18(4) 0.19(4) 0.34(6) 0.03(3) 0.04(4) -0.06(3)
C117 0.20(3) 0.13(2) 0.21(2) -0.040(17) 0.028(17) -0.043(18)
C118 0.22(4) 0.13(2) 0.26(3) -0.035(19) 0.00(3) -0.04(2)
C119 0.21(3) 0.13(3) 0.23(3) -0.02(2) 0.02(3) -0.06(2)
C120 0.35(5) 0.14(3) 0.36(4) 0.00(3) -0.12(4) -0.07(2)
C121 0.34(4) 0.14(4) 0.34(4) 0.00(3) -0.10(4) -0.09(3)
C122 0.34(4) 0.13(4) 0.34(5) 0.01(3) -0.10(4) -0.08(3)
C123 0.34(4) 0.12(4) 0.35(5) 0.03(3) -0.11(4) -0.08(3)
C124 0.38(5) 0.11(4) 0.35(6) 0.02(3) -0.13(4) -0.09(4)
C125 0.22(2) 0.099(17) 0.24(2) -0.042(17) 0.009(19) -0.030(16)
C126 0.29(3) 0.10(3) 0.23(2) -0.038(19) 0.00(2) -0.05(2)
C127 0.34(4) 0.39(9) 0.27(3) -0.04(3) -0.02(3) 0.08(5)
C128 0.33(4) 0.30(7) 0.28(4) 0.03(3) -0.02(3) -0.02(3)
C129 0.34(4) 0.33(7) 0.36(7) 0.07(5) -0.05(3) -0.02(4)
C130 0.34(4) 0.40(9) 0.44(13) 0.03(7) -0.05(4) -0.03(4)
C131 0.40(6) 0.47(10) 0.12(4) -0.08(6) 0.01(5) -0.10(7)
N1 0.186(19) 0.100(14) 0.22(2) -0.042(16) 0.035(15) -0.034(13)

loop_
_atom_type_symbol
_atom_type_description
_atom_type_scat_dispersion_real
_atom_type_scat_dispersion_imag
_atom_type_scat_source
Au Au -8.6060 9.5200 'International Tables Vol C Tables 4.2.6.8 and 6.1.1.4'
Se Se -3.3840 0.5190 'International Tables Vol C Tables 4.2.6.8 and 6.1.1.4'
C C 0.0080 0.0030 'International Tables Vol C Tables 4.2.6.8 and 6.1.1.4'
N N 0.0140 0.0070 'International Tables Vol C Tables 4.2.6.8 and 6.1.1.4'
S S 0.2070 0.2440 'International Tables Vol C Tables 4.2.6.8 and 6.1.1.4'
H H 0.0000 0.0000 'International Tables Vol C Tables 4.2.6.8 and 6.1.1.4'

loop_
_geom_angle_atom_site_label_1
_geom_angle_atom_site_label_2
_geom_angle_atom_site_label_3
_geom_angle
Au04 Au01 Au0D 114.36(5)
Au04 Au01 Au06 178.82(4)
Au0D Au01 Au06 64.46(4)
Au04 Au01 Au03 63.86(4)
Au0D Au01 Au03 116.54(4)
Au06 Au01 Au03 116.53(4)
Au04 Au01 Au02 65.43(4)
Au0D Au01 Au02 117.82(5)
Au06 Au01 Au02 114.97(5)
Au03 Au01 Au02 116.37(5)
Au04 Au01 Au0C 116.13(4)
Au0D Au01 Au0C 116.94(4)
Au06 Au01 Au0C 64.80(4)
Au03 Au01 Au0C 60.68(4)
Au02 Au01 Au0C 116.02(4)
Au04 Au01 Au05 65.51(4)
Au0D Au01 Au05 179.03(4)
Au06 Au01 Au05 115.67(5)
Au03 Au01 Au05 64.33(4)
Au02 Au01 Au05 61.22(4)
Au0C Au01 Au05 63.78(4)
Au04 Au01 Au0A 119.75(4)
Au0D Au01 Au0A 117.33(5)
Au06 Au01 Au0A 61.24(4)
Au03 Au01 Au0A 114.05(5)
Au02 Au01 Au0A 64.47(4)
Au0C Au01 Au0A 62.69(4)
Au05 Au01 Au0A 62.28(4)
Au04 Au01 Au09 116.15(4)
Au0D Au01 Au09 63.47(4)
Au06 Au01 Au09 63.47(4)
Au03 Au01 Au09 179.98(5)
Au02 Au01 Au09 63.62(4)
Au0C Au01 Au09 119.30(4)
Au05 Au01 Au09 115.66(4)
Au0A Au01 Au09 65.93(4)
Au04 Au01 Au07 115.90(5)
Au0D Au01 Au07 60.93(4)
Au06 Au01 Au07 63.68(4)
Au03 Au01 Au07 65.25(4)
Au02 Au01 Au07 178.37(4)
Au0C Au01 Au07 64.46(4)
Au05 Au01 Au07 120.03(5)
Au0A Au01 Au07 114.96(5)
Au09 Au01 Au07 114.76(5)
Au04 Au01 Au0B 62.80(4)
Au0D Au01 Au0B 65.16(4)
Au06 Au01 Au0B 116.30(4)
Au03 Au01 Au0B 119.45(4)
Au02 Au01 Au0B 61.80(4)
Au0C Au01 Au0B 177.76(4)
Au05 Au01 Au0B 114.11(4)
Au0A Au01 Au0B 115.87(5)
Au09 Au01 Au0B 60.56(4)
Au07 Au01 Au0B 117.74(4)
Au04 Au01 Au08 61.46(4)
Au0D Au01 Au08 64.20(4)
Au06 Au01 Au08 117.61(4)
Au03 Au01 Au08 62.23(4)
Au02 Au01 Au08 118.94(5)
Au0C Au01 Au08 112.89(5)
Au05 Au01 Au08 116.26(5)
Au0A Au01 Au08 175.58(4)
Au09 Au01 Au08 117.78(5)
Au07 Au01 Au08 61.72(4)
Au0B Au01 Au08 68.54(4)
Se6 Au02 Au01 153.94(9)
S6 Au02 Au01 153.94(9)
Se6 Au02 Au05 144.06(8)
S6 Au02 Au05 144.06(8)
Au01 Au02 Au05 59.51(4)
Se6 Au02 Au0B 103.94(9)
S6 Au02 Au0B 103.94(9)
Au01 Au02 Au0B 59.52(4)
Au05 Au02 Au0B 110.74(5)
Se6 Au02 Au09 96.20(9)
S6 Au02 Au09 96.20(9)
Au01 Au02 Au09 58.34(4)
Au05 Au02 Au09 109.75(4)
Au0B Au02 Au09 58.14(4)
Se6 Au02 Au0A 117.73(9)
S6 Au02 Au0A 117.73(9)
Au01 Au02 Au0A 57.90(4)
Au05 Au02 Au0A 59.50(4)
Au0B Au02 Au0A 108.54(5)
Au09 Au02 Au0A 61.85(4)
Se6 Au02 Au0K 82.30(8)
S6 Au02 Au0K 82.30(8)
Au01 Au02 Au0K 112.97(5)
Au05 Au02 Au0K 64.05(4)
Au0B Au02 Au0K 172.24(5)
Au09 Au02 Au0K 117.15(5)
Au0A Au02 Au0K 64.06(4)
Se6 Au02 Au04 135.24(9)
S6 Au02 Au04 135.24(9)
Au01 Au02 Au04 56.85(4)
Au05 Au02 Au04 61.86(4)
Au0B Au02 Au04 59.20(4)
Au09 Au02 Au04 105.07(5)
Au0A Au02 Au04 107.04(4)
Au0K Au02 Au04 119.44(5)
Se6 Au02 Au0I 94.94(9)
S6 Au02 Au0I 94.94(9)
Au01 Au02 Au0I 109.55(5)
Au05 Au02 Au0I 64.20(4)
Au0B Au02 Au0I 111.13(5)
Au09 Au02 Au0I 166.23(5)
Au0A Au02 Au0I 119.18(5)
Au0K Au02 Au0I 72.41(4)
Au04 Au02 Au0I 61.19(4)
Se6 Au02 Au0M 47.02(8)
S6 Au02 Au0M 47.02(8)
Au01 Au02 Au0M 108.76(5)
Au05 Au02 Au0M 168.18(4)
Au0B Au02 Au0M 60.31(4)
Au09 Au02 Au0M 59.48(4)
Au0A Au02 Au0M 114.24(5)
Au0K Au02 Au0M 123.91(5)
Au04 Au02 Au0M 114.25(5)
Au0I Au02 Au0M 125.01(4)
Se16 Au03 Au01 156.86(8)
Se16 Au03 Au0C 142.44(8)
Au01 Au03 Au0C 59.85(4)
Se16 Au03 Au08 104.46(8)
Au01 Au03 Au08 59.49(4)
Au0C Au03 Au08 109.93(5)
Se16 Au03 Au04 100.31(8)
Au01 Au03 Au04 57.69(4)
Au0C Au03 Au04 110.13(5)
Au08 Au03 Au04 58.59(4)
Se16 Au03 Au05 120.59(8)
Au01 Au03 Au05 58.02(4)
Au0C Au03 Au05 61.29(4)
Au08 Au03 Au05 108.75(5)
Au04 Au03 Au05 61.23(4)
Se16 Au03 Au07 131.11(8)
Au01 Au03 Au07 57.62(4)
Au0C Au03 Au07 61.48(4)
Au08 Au03 Au07 58.38(4)
Au04 Au03 Au07 104.93(5)
Au05 Au03 Au07 108.25(5)
Se16 Au03 Au0H 82.35(8)
Au01 Au03 Au0H 112.30(5)
Au0C Au03 Au0H 65.23(4)
Au08 Au03 Au0H 171.21(5)
Au04 Au03 Au0H 115.21(5)
Au05 Au03 Au0H 62.61(4)
Au07 Au03 Au0H 121.21(5)
Se16 Au03 Au0F 89.44(8)
Au01 Au03 Au0F 111.62(5)
Au0C Au03 Au0F 63.91(4)
Au08 Au03 Au0F 112.50(5)
Au04 Au03 Au0F 168.09(5)
Au05 Au03 Au0F 119.36(5)
Au07 Au03 Au0F 63.25(4)
Au0H Au03 Au0F 72.61(5)
Se16 Au03 Au0G 48.66(7)
Au01 Au03 Au0G 109.10(5)
Au0C Au03 Au0G 168.90(5)
Au08 Au03 Au0G 60.34(4)
Au04 Au03 Au0G 60.95(4)
Au05 Au03 Au0G 115.03(4)
Au07 Au03 Au0G 112.80(5)
Au0H Au03 Au0G 123.60(5)
Au0F Au03 Au0G 123.43(5)
Se12 Au04 Au01 159.95(8)
S12 Au04 Au01 159.95(8)
Se12 Au04 Au08 139.26(8)
S12 Au04 Au08 139.26(8)
Au01 Au04 Au08 60.28(4)
Se12 Au04 Au0B 118.33(8)
S12 Au04 Au0B 118.33(8)
Au01 Au04 Au0B 59.48(4)
Au08 Au04 Au0B 66.86(4)
Se12 Au04 Au03 129.71(8)
S12 Au04 Au03 129.71(8)
Au01 Au04 Au03 58.44(4)
Au08 Au04 Au03 60.06(4)
Au0B Au04 Au03 111.80(5)
Se12 Au04 Au02 103.25(8)
S12 Au04 Au02 103.25(8)
Au01 Au04 Au02 57.73(4)
Au08 Au04 Au02 111.25(5)
Au0B Au04 Au02 58.29(4)
Au03 Au04 Au02 105.91(5)
Se12 Au04 Au05 107.88(8)
S12 Au04 Au05 107.88(8)
Au01 Au04 Au05 57.79(4)
Au08 Au04 Au05 108.93(5)
Au0B Au04 Au05 105.53(5)
Au03 Au04 Au05 60.00(4)
Au02 Au04 Au05 56.51(4)
Se12 Au04 Au0G 86.50(8)
S12 Au04 Au0G 86.50(8)
Au01 Au04 Au0G 112.01(4)
Au08 Au04 Au0G 61.78(4)
Au0B Au04 Au0G 121.20(5)
Au03 Au04 Au0G 63.70(4)
Au02 Au04 Au0G 169.20(4)
Au05 Au04 Au0G 116.36(5)
Se12 Au04 Au0I 49.17(7)
S12 Au04 Au0I 49.17(7)
Au01 Au04 Au0I 111.45(5)
Au08 Au04 Au0I 171.50(5)
Au0B Au04 Au0I 111.52(5)
Au03 Au04 Au0I 114.81(5)
Au02 Au04 Au0I 62.55(4)
Au05 Au04 Au0I 63.03(4)
Au0G Au04 Au0I 123.33(5)
Se12 Au04 Au0P 87.49(8)
S12 Au04 Au0P 87.49(8)
Au01 Au04 Au0P 105.36(4)
Au08 Au04 Au0P 59.50(4)
Au0B Au04 Au0P 59.18(4)
Au03 Au04 Au0P 115.98(5)
Au02 Au04 Au0P 113.51(5)
Au05 Au04 Au0P 162.86(5)
Au0G Au04 Au0P 71.04(4)
Au0I Au04 Au0P 127.55(5)
Se1 Au05 Au01 154.50(8)
S1 Au05 Au01 154.50(8)
Se1 Au05 Au02 140.12(8)
S1 Au05 Au02 140.12(8)
Au01 Au05 Au02 59.27(4)
Se1 Au05 Au0A 138.36(8)
S1 Au05 Au0A 138.36(8)
Au01 Au05 Au0A 58.89(4)
Au02 Au05 Au0A 62.59(4)
Se1 Au05 Au0C 109.97(8)
S1 Au05 Au0C 109.97(8)
Au01 Au05 Au0C 58.10(4)
Au02 Au05 Au0C 109.54(5)
Au0A Au05 Au0C 59.68(4)
Se1 Au05 Au03 96.85(8)
S1 Au05 Au03 96.85(8)
Au01 Au05 Au03 57.65(4)
Au02 Au05 Au03 109.06(5)
Au0A Au05 Au03 105.99(5)
Au0C Au05 Au03 56.81(4)
Se1 Au05 Au04 112.44(8)
S1 Au05 Au04 112.44(8)
Au01 Au05 Au04 56.70(4)
Au02 Au05 Au04 61.62(4)
Au0A Au05 Au04 109.17(4)
Au0C Au05 Au04 104.58(5)
Au03 Au05 Au04 58.77(4)
Se1 Au05 Au0K 95.96(8)
S1 Au05 Au0K 95.96(8)
Au01 Au05 Au0K 109.54(5)
Au02 Au05 Au0K 60.12(4)
Au0A Au05 Au0K 63.68(4)
Au0C Au05 Au0K 118.13(5)
Au03 Au05 Au0K 167.18(5)
Au04 Au05 Au0K 115.76(5)
Se1 Au05 Au0H 49.65(8)
S1 Au05 Au0H 49.65(8)
Au01 Au05 Au0H 109.29(4)
Au02 Au05 Au0H 168.15(4)
Au0A Au05 Au0H 115.62(5)
Au0C Au05 Au0H 62.54(4)
Au03 Au05 Au0H 59.49(4)
Au04 Au05 Au0H 110.46(5)
Au0K Au05 Au0H 130.76(5)
Se1 Au05 Au0I 79.30(8)
S1 Au05 Au0I 79.30(8)
Au01 Au05 Au0I 108.67(5)
Au02 Au05 Au0I 63.29(4)
Au0A Au05 Au0I 121.13(5)
Au0C Au05 Au0I 165.30(4)
Au03 Au05 Au0I 111.86(4)
Au04 Au05 Au0I 60.82(4)
Au0K Au05 Au0I 70.68(4)
Au0H Au05 Au0I 122.08(5)
Se9 Au06 Au01 161.29(8)
S9 Au06 Au01 161.29(8)
Se9 Au06 Au0A 137.85(8)
S9 Au06 Au0A 137.85(8)
Au01 Au06 Au0A 59.71(4)
Se9 Au06 Au09 129.73(8)
S9 Au06 Au09 129.73(8)
Au01 Au06 Au09 58.59(4)
Au0A Au06 Au09 63.64(4)
Se9 Au06 Au07 103.59(8)
S9 Au06 Au07 103.59(8)
Au01 Au06 Au07 58.50(4)
Au0A Au06 Au07 109.37(5)
Au09 Au06 Au07 106.71(5)
Se9 Au06 Au0D 109.61(8)
S9 Au06 Au0D 109.61(8)
Au01 Au06 Au0D 57.57(4)
Au0A Au06 Au0D 110.10(5)
Au09 Au06 Au0D 59.59(4)
Au07 Au06 Au0D 57.15(4)
Se9 Au06 Au0C 120.49(8)
S9 Au06 Au0C 120.49(8)
Au01 Au06 Au0C 57.87(4)
Au0A Au06 Au0C 59.85(4)
Au09 Au06 Au0C 109.25(5)
Au07 Au06 Au0C 60.42(4)
Au0D Au06 Au0C 105.79(5)
Se9 Au06 Au0L 80.47(8)
S9 Au06 Au0L 80.47(8)
Au01 Au06 Au0L 110.49(4)
Au0A Au06 Au0L 62.89(4)
Au09 Au06 Au0L 120.80(5)
Au07 Au06 Au0L 113.24(5)
Au0D Au06 Au0L 166.92(5)
Au0C Au06 Au0L 61.26(4)
Se9 Au06 Au0E 85.88(8)
S9 Au06 Au0E 85.88(8)
Au01 Au06 Au0E 111.50(4)
Au0A Au06 Au0E 64.89(4)
Au09 Au06 Au0E 62.68(4)
Au07 Au06 Au0E 169.17(5)
Au0D Au06 Au0E 115.00(5)
Au0C Au06 Au0E 119.36(5)
Au0L Au06 Au0E 73.11(4)
Se9 Au06 Au0J 49.38(7)
S9 Au06 Au0J 49.38(7)
Au01 Au06 Au0J 112.55(5)
Au0A Au06 Au0J 171.38(5)
Au09 Au06 Au0J 116.71(5)
Au07 Au06 Au0J 62.05(4)
Au0D Au06 Au0J 65.26(4)
Au0C Au06 Au0J 113.51(5)
Au0L Au06 Au0J 120.03(5)
Au0E Au06 Au0J 123.41(5)
Se3 Au07 Au01 155.89(8)
Se3 Au07 Au0D 143.71(8)
Au01 Au07 Au0D 58.97(4)
Se3 Au07 Au08 117.16(9)
Au01 Au07 Au08 59.49(4)
Au0D Au07 Au08 62.72(4)
Se3 Au07 Au06 132.23(9)
Au01 Au07 Au06 57.82(4)
Au0D Au07 Au06 61.69(4)
Au08 Au07 Au06 110.60(5)
Se3 Au07 Au0C 105.25(8)
Au01 Au07 Au0C 57.70(4)
Au0D Au07 Au0C 109.45(5)
Au08 Au07 Au0C 105.81(5)
Au06 Au07 Au0C 60.52(4)
Se3 Au07 Au03 99.77(8)
Au01 Au07 Au03 57.13(4)
Au0D Au07 Au03 108.05(4)
Au08 Au07 Au03 58.83(4)
Au06 Au07 Au03 105.26(5)
Au0C Au07 Au03 56.09(4)
Se3 Au07 Au0J 90.11(8)
Au01 Au07 Au0J 111.83(5)
Au0D Au07 Au0J 66.71(4)
Au08 Au07 Au0J 123.49(5)
Au06 Au07 Au0J 61.88(4)
Au0C Au07 Au0J 113.45(5)
Au03 Au07 Au0J 167.14(5)
Se3 Au07 Au0O 86.99(8)
Au01 Au07 Au0O 109.03(5)
Au0D Au07 Au0O 59.80(4)
Au08 Au07 Au0O 63.02(4)
Au06 Au07 Au0O 114.95(5)
Au0C Au07 Au0O 166.69(5)
Au03 Au07 Au0O 117.46(5)
Au0J Au07 Au0O 70.95(4)
Se3 Au07 Au0F 48.41(8)
Au01 Au07 Au0F 108.37(5)
Au0D Au07 Au0F 167.13(4)
Au08 Au07 Au0F 110.04(5)
Au06 Au07 Au0F 115.02(5)
Au0C Au07 Au0F 60.95(4)
Au03 Au07 Au0F 59.89(4)
Au0J Au07 Au0F 123.96(5)
Au0O Au07 Au0F 128.14(5)
Se7 Au08 Au01 154.44(8)
S7 Au08 Au01 154.44(8)
Se7 Au08 Au04 141.33(9)
S7 Au08 Au04 141.33(9)
Au01 Au08 Au04 58.26(4)
Se7 Au08 Au07 107.95(8)
S7 Au08 Au07 107.95(8)
Au01 Au08 Au07 58.79(4)
Au04 Au08 Au07 110.54(5)
Se7 Au08 Au03 138.97(9)
S7 Au08 Au03 138.97(9)
Au01 Au08 Au03 58.28(4)
Au04 Au08 Au03 61.35(4)
Au07 Au08 Au03 62.79(4)
Se7 Au08 Au0D 97.49(8)
S7 Au08 Au0D 97.49(8)
Au01 Au08 Au0D 57.03(4)
Au04 Au08 Au0D 105.87(5)
Au07 Au08 Au0D 57.64(4)
Au03 Au08 Au0D 107.20(4)
Se7 Au08 Au0P 77.86(9)
S7 Au08 Au0P 77.86(9)
Au01 Au08 Au0P 109.10(5)
Au04 Au08 Au0P 66.38(4)
Au07 Au08 Au0P 162.80(5)
Au03 Au08 Au0P 123.55(5)
Au0D Au08 Au0P 106.04(5)
Se7 Au08 Au0G 93.88(8)
S7 Au08 Au0G 93.88(8)
Au01 Au08 Au0G 111.66(5)
Au04 Au08 Au0G 63.35(4)
Au07 Au08 Au0G 120.47(5)
Au03 Au08 Au0G 64.68(4)
Au0D Au08 Au0G 168.43(5)
Au0P Au08 Au0G 74.25(5)
Se7 Au08 Au0B 115.32(9)
S7 Au08 Au0B 115.32(9)
Au01 Au08 Au0B 55.64(4)
Au04 Au08 Au0B 57.36(4)
Au07 Au08 Au0B 104.93(5)
Au03 Au08 Au0B 105.53(5)
Au0D Au08 Au0B 58.48(4)
Au0P Au08 Au0B 58.62(4)
Au0G Au08 Au0B 114.33(5)
Se7 Au08 Au0O 48.60(8)
S7 Au08 Au0O 48.60(8)
Au01 Au08 Au0O 108.60(5)
Au04 Au08 Au0O 164.35(5)
Au07 Au08 Au0O 63.15(4)
Au03 Au08 Au0O 121.16(5)
Au0D Au08 Au0O 58.50(4)
Au0P Au08 Au0O 114.99(5)
Au0G Au08 Au0O 132.29(5)
Au0B Au08 Au0O 109.03(5)
Se13 Au09 Au01 157.55(8)
Se13 Au09 Au0B 141.17(8)
Au01 Au09 Au0B 59.99(4)
Se13 Au09 Au0D 118.90(8)
Au01 Au09 Au0D 57.74(4)
Au0B Au09 Au0D 62.90(4)
Se13 Au09 Au06 100.25(8)
Au01 Au09 Au06 57.94(4)
Au0B Au09 Au06 111.02(5)
Au0D Au09 Au06 60.61(4)
Se13 Au09 Au02 132.72(8)
Au01 Au09 Au02 58.03(4)
Au0B Au09 Au02 59.73(4)
Au0D Au09 Au02 108.22(5)
Au06 Au09 Au02 106.01(5)
Se13 Au09 Au0A 108.22(8)
Au01 Au09 Au0A 57.02(4)
Au0B Au09 Au0A 108.02(5)
Au0D Au09 Au0A 105.43(5)
Au06 Au09 Au0A 56.69(4)
Au02 Au09 Au0A 59.63(4)
Se13 Au09 Au0M 87.99(8)
Au01 Au09 Au0M 113.48(5)
Au0B Au09 Au0M 63.02(5)
Au0D Au09 Au0M 118.36(5)
Au06 Au09 Au0M 171.04(5)
Au02 Au09 Au0M 65.41(4)
Au0A Au09 Au0M 117.48(5)
Se13 Au09 Au0N 80.96(8)
Au01 Au09 Au0N 111.45(5)
Au0B Au09 Au0N 65.83(4)
Au0D Au09 Au0N 62.01(4)
Au06 Au09 Au0N 113.95(5)
Au02 Au09 Au0N 120.71(5)
Au0A Au09 Au0N 167.34(5)
Au0M Au09 Au0N 70.59(5)
Se13 Au09 Au0E 49.50(7)
Au01 Au09 Au0E 109.54(5)
Au0B Au09 Au0E 169.33(5)
Au0D Au09 Au0E 114.41(5)
Au06 Au09 Au0E 60.99(4)
Au02 Au09 Au0E 114.08(5)
Au0A Au09 Au0E 62.04(4)
Au0M Au09 Au0E 123.91(5)
Au0N Au09 Au0E 123.02(5)
Se10 Au0A Au01 153.23(8)
Se10 Au0A Au06 141.73(9)
Au01 Au0A Au06 59.06(4)
Se10 Au0A Au05 107.26(8)
Au01 Au0A Au05 58.83(4)
Au06 Au0A Au05 110.81(5)
Se10 Au0A Au0C 138.54(9)
Au01 Au0A Au0C 58.61(4)
Au06 Au0A Au0C 62.58(4)
Au05 Au0A Au0C 61.21(4)
Se10 Au0A Au02 95.68(8)
Au01 Au0A Au02 57.63(4)
Au06 Au0A Au02 107.54(5)
Au05 Au0A Au02 57.91(4)
Au0C Au0A Au02 107.06(5)
Se10 Au0A Au09 113.13(9)
Au01 Au0A Au09 57.05(4)
Au06 Au0A Au09 59.68(4)
Au05 Au0A Au09 105.76(4)
Au0C Au0A Au09 108.31(5)
Au02 Au0A Au09 58.52(4)
Se10 Au0A Au0L 97.20(8)
Au01 Au0A Au0L 109.46(5)
Au06 Au0A Au0L 62.23(4)
Au05 Au0A Au0L 116.50(5)
Au0C Au0A Au0L 61.85(4)
Au02 Au0A Au0L 167.07(5)
Au09 Au0A Au0L 116.67(5)
Se10 Au0A Au0K 49.07(8)
Au01 Au0A Au0K 107.54(5)
Au06 Au0A Au0K 165.38(5)
Au05 Au0A Au0K 61.21(4)
Au0C Au0A Au0K 117.27(5)
Au02 Au0A Au0K 57.97(4)
Au09 Au0A Au0K 109.11(5)
Au0L Au0A Au0K 131.73(5)
Se10 Au0A Au0E 82.22(9)
Au01 Au0A Au0E 108.11(5)
Au06 Au0A Au0E 61.24(4)
Au05 Au0A Au0E 165.86(5)
Au0C Au0A Au0E 118.52(5)
Au02 Au0A Au0E 111.63(5)
Au09 Au0A Au0E 60.32(4)
Au0L Au0A Au0E 71.47(4)
Au0K Au0A Au0E 123.47(5)
Se18 Au0B Au01 157.71(10)
S18 Au0B Au01 157.71(10)
Se18 Au0B Au09 138.01(9)
S18 Au0B Au09 138.01(9)
Au01 Au0B Au09 59.45(4)
Se18 Au0B Au02 136.61(10)
S18 Au0B Au02 136.61(10)
Au01 Au0B Au02 58.68(4)
Au09 Au0B Au02 62.13(4)
Se18 Au0B Au04 110.73(9)
S18 Au0B Au04 110.73(9)
Au01 Au0B Au04 57.72(4)
Au09 Au0B Au04 110.73(5)
Au02 Au0B Au04 62.50(4)
Se18 Au0B Au0D 115.04(10)
S18 Au0B Au0D 115.04(10)
Au01 Au0B Au0D 56.67(4)
Au09 Au0B Au0D 60.14(4)
Au02 Au0B Au0D 107.93(5)
Au04 Au0B Au0D 103.63(5)
Se18 Au0B Au0P 50.48(9)
S18 Au0B Au0P 50.48(9)
Au01 Au0B Au0P 109.08(5)
Au09 Au0B Au0P 164.23(5)
Au02 Au0B Au0P 123.30(5)
Au04 Au0B Au0P 65.67(5)
Au0D Au0B Au0P 104.97(5)
Se18 Au0B Au0M 89.55(10)
S18 Au0B Au0M 89.55(10)
Au01 Au0B Au0M 112.73(5)
Au09 Au0B Au0M 62.64(4)
Au02 Au0B Au0M 66.05(4)
Au04 Au0B Au0M 122.29(5)
Au0D Au0B Au0M 115.66(5)
Au0P Au0B Au0M 132.83(5)
Se18 Au0B Au08 101.93(10)
S18 Au0B Au08 101.93(10)
Au01 Au0B Au08 55.82(4)
Au09 Au0B Au08 106.40(5)
Au02 Au0B Au08 105.90(5)
Au04 Au0B Au08 55.78(4)
Au0D Au0B Au08 57.38(4)
Au0P Au0B Au08 58.41(4)
Au0M Au0B Au08 168.29(5)
Se18 Au0B Au0N 80.25(9)
S18 Au0B Au0N 80.25(9)
Au01 Au0B Au0N 107.42(5)
Au09 Au0B Au0N 61.14(4)
Au02 Au0B Au0N 118.62(5)
Au04 Au0B Au0N 163.23(5)
Au0D Au0B Au0N 59.68(4)
Au0P Au0B Au0N 117.71(5)
Au0M Au0B Au0N 68.77(5)
Au08 Au0B Au0N 110.57(5)
Se15 Au0C Au01 154.67(9)
S15 Au0C Au01 154.67(9)
Se15 Au0C Au03 139.92(9)
S15 Au0C Au03 139.92(9)
Au01 Au0C Au03 59.47(4)
Se15 Au0C Au0A 109.86(8)
S15 Au0C Au0A 109.86(8)
Au01 Au0C Au0A 58.69(4)
Au03 Au0C Au0A 109.67(5)
Se15 Au0C Au05 139.06(9)
S15 Au0C Au05 139.06(9)
Au01 Au0C Au05 58.12(4)
Au03 Au0C Au05 61.90(4)
Au0A Au0C Au05 59.11(4)
Se15 Au0C Au07 111.46(9)
S15 Au0C Au07 111.46(9)
Au01 Au0C Au07 57.84(3)
Au03 Au0C Au07 62.43(4)
Au0A Au0C Au07 106.41(5)
Au05 Au0C Au07 109.42(5)
Se15 Au0C Au06 97.33(9)
S15 Au0C Au06 97.33(9)
Au01 Au0C Au06 57.34(4)
Au03 Au0C Au06 109.15(5)
Au0A Au0C Au06 57.58(4)
Au05 Au0C Au06 105.20(5)
Au07 Au0C Au06 59.06(4)
Se15 Au0C Au0L 49.94(8)
S15 Au0C Au0L 49.94(8)
Au01 Au0C Au0L 109.61(5)
Au03 Au0C Au0L 169.00(5)
Au0A Au0C Au0L 61.96(4)
Au05 Au0C Au0L 114.76(5)
Au07 Au0C Au0L 111.65(5)
Au06 Au0C Au0L 60.74(4)
Se15 Au0C Au0F 79.16(8)
S15 Au0C Au0F 79.16(8)
Au01 Au0C Au0F 110.25(4)
Au03 Au0C Au0F 62.56(4)
Au0A Au0C Au0F 168.68(5)
Au05 Au0C Au0F 118.70(5)
Au07 Au0C Au0F 63.08(4)
Au06 Au0C Au0F 115.63(5)
Au0L Au0C Au0F 124.46(5)
Se15 Au0C Au0H 97.05(9)
S15 Au0C Au0H 97.05(9)
Au01 Au0C Au0H 108.24(5)
Au03 Au0C Au0H 60.50(4)
Au0A Au0C Au0H 113.97(5)
Au05 Au0C Au0H 61.22(4)
Au07 Au0C Au0H 117.82(5)
Au06 Au0C Au0H 165.27(5)
Au0L Au0C Au0H 128.41(5)
Au0F Au0C Au0H 70.40(5)
Se4 Au0D Au01 160.49(9)
S4 Au0D Au01 160.49(9)
Se4 Au0D Au07 137.59(9)
S4 Au0D Au07 137.59(9)
Au01 Au0D Au07 60.11(4)
Se4 Au0D Au09 102.17(9)
S4 Au0D Au09 102.17(9)
Au01 Au0D Au09 58.79(4)
Au07 Au0D Au09 110.16(5)
Se4 Au0D Au06 118.48(9)
S4 Au0D Au06 118.48(9)
Au01 Au0D Au06 57.96(4)
Au07 Au0D Au06 61.16(4)
Au09 Au0D Au06 59.79(4)
Se4 Au0D Au08 132.66(9)
S4 Au0D Au08 132.66(9)
Au01 Au0D Au08 58.77(4)
Au07 Au0D Au08 59.64(4)
Au09 Au0D Au08 109.33(5)
Au06 Au0D Au08 107.82(5)
Se4 Au0D Au0B 109.38(9)
S4 Au0D Au0B 109.38(9)
Au01 Au0D Au0B 58.17(4)
Au07 Au0D Au0B 111.04(4)
Au09 Au0D Au0B 56.96(4)
Au06 Au0D Au0B 105.62(5)
Au08 Au0D Au0B 64.14(4)
Se4 Au0D Au0O 83.68(9)
S4 Au0D Au0O 83.68(9)
Au01 Au0D Au0O 115.14(5)
Au07 Au0D Au0O 66.11(4)
Au09 Au0D Au0O 173.51(5)
Au06 Au0D Au0O 119.98(5)
Au08 Au0D Au0O 64.28(4)
Au0B Au0D Au0O 118.64(5)
Se4 Au0D Au0N 49.62(8)
S4 Au0D Au0N 49.62(8)
Au01 Au0D Au0N 112.12(5)
Au07 Au0D Au0N 171.73(5)
Au09 Au0D Au0N 61.75(4)
Au06 Au0D Au0N 113.04(5)
Au08 Au0D Au0N 119.98(5)
Au0B Au0D Au0N 63.78(4)
Au0O Au0D Au0N 121.77(5)
Se4 Au0D Au0J 81.76(9)
S4 Au0D Au0J 81.76(9)
Au01 Au0D Au0J 108.38(5)
Au07 Au0D Au0J 61.18(4)
Au09 Au0D Au0J 112.24(4)
Au06 Au0D Au0J 59.88(4)
Au08 Au0D Au0J 115.78(5)
Au0B Au0D Au0J 165.29(4)
Au0O Au0D Au0J 71.10(4)
Au0N Au0D Au0J 122.21(5)
Se14 Au0E Se13 168.53(11)
S14 Au0E Se13 168.53(11)
Se14 Au0E Au06 93.30(9)
S14 Au0E Au06 93.30(9)
Se13 Au0E Au06 98.17(8)
Se14 Au0E Au09 137.23(9)
S14 Au0E Au09 137.23(9)
Se13 Au0E Au09 51.80(8)
Au06 Au0E Au09 56.33(4)
Se14 Au0E Au0A 80.52(8)
S14 Au0E Au0A 80.52(8)
Se13 Au0E Au0A 106.20(8)
Au06 Au0E Au0A 53.87(4)
Au09 Au0E Au0A 57.65(4)
Se2 Au0F Se3 168.29(11)
S2 Au0F Se3 168.29(11)
Se2 Au0F Au03 93.11(9)
S2 Au0F Au03 93.11(9)
Se3 Au0F Au03 98.43(8)
Se2 Au0F Au0C 83.27(9)
S2 Au0F Au0C 83.27(9)
Se3 Au0F Au0C 102.02(8)
Au03 Au0F Au0C 53.54(3)
Se2 Au0F Au07 138.20(9)
S2 Au0F Au07 138.20(9)
Se3 Au0F Au07 49.97(7)
Au03 Au0F Au07 56.86(4)
Au0C Au0F Au07 55.97(4)
Se17 Au0G Se16 169.67(11)
S17 Au0G Se16 169.67(11)
Se17 Au0G Au08 83.75(9)
S17 Au0G Au08 83.75(9)
Se16 Au0G Au08 101.29(8)
Se17 Au0G Au04 93.17(9)
S17 Au0G Au04 93.17(9)
Se16 Au0G Au04 97.10(8)
Au08 Au0G Au04 54.87(4)
Se17 Au0G Au03 137.08(9)
S17 Au0G Au03 137.08(9)
Se16 Au0G Au03 50.64(7)
Au08 Au0G Au03 54.98(4)
Au04 Au0G Au03 55.35(3)
Se2 Au0H Se1 166.70(11)
S2 Au0H S1 166.70(11)
Se2 Au0H Au03 95.31(9)
S2 Au0H Au03 95.31(9)
Se1 Au0H Au03 97.75(8)
S1 Au0H Au03 97.75(8)
Se2 Au0H Au05 138.96(9)
S2 Au0H Au05 138.96(9)
Se1 Au0H Au05 52.49(7)
S1 Au0H Au05 52.49(7)
Au03 Au0H Au05 57.90(4)
Se2 Au0H Au0C 83.14(9)
S2 Au0H Au0C 83.14(9)
Se1 Au0H Au0C 106.62(9)
S1 Au0H Au0C 106.62(9)
Au03 Au0H Au0C 54.27(4)
Au05 Au0H Au0C 56.24(4)
Se11 Au0I Se12 170.97(11)
S11 Au0I S12 170.97(11)
Se11 Au0I Au04 137.56(9)
S11 Au0I Au04 137.56(9)
Se12 Au0I Au04 50.94(7)
S12 Au0I Au04 50.94(7)
Se11 Au0I Au02 89.61(9)
S11 Au0I Au02 89.61(9)
Se12 Au0I Au02 99.21(8)
S12 Au0I Au02 99.21(8)
Au04 Au0I Au02 56.26(4)
Se11 Au0I Au05 83.82(9)
S11 Au0I Au05 83.82(9)
Se12 Au0I Au05 103.07(8)
S12 Au0I Au05 103.07(8)
Au04 Au0I Au05 56.15(3)
Au02 Au0I Au05 52.51(4)
Se8 Au0J Se9 166.64(11)
S8 Au0J S9 166.64(11)
Se8 Au0J Au06 137.85(10)
S8 Au0J Au06 137.85(10)
Se9 Au0J Au06 51.97(7)
S9 Au0J Au06 51.97(7)
Se8 Au0J Au07 92.68(9)
S8 Au0J Au07 92.68(9)
Se9 Au0J Au07 100.53(8)
S9 Au0J Au07 100.53(8)
Au06 Au0J Au07 56.07(4)
Se8 Au0J Au0D 84.16(9)
S8 Au0J Au0D 84.16(9)
Se9 Au0J Au0D 102.34(8)
S9 Au0J Au0D 102.34(8)
Au06 Au0J Au0D 54.87(4)
Au07 Au0J Au0D 52.11(4)
Se11 Au0K Se10 166.39(11)
S11 Au0K Se10 166.39(11)
Se11 Au0K Au02 95.43(8)
S11 Au0K Au02 95.43(8)
Se10 Au0K Au02 97.50(8)
Se11 Au0K Au05 87.18(9)
S11 Au0K Au05 87.18(9)
Se10 Au0K Au05 103.62(8)
Au02 Au0K Au05 55.84(4)
Se11 Au0K Au0A 141.26(9)
S11 Au0K Au0A 141.26(9)
Se10 Au0K Au0A 51.38(7)
Au02 Au0K Au0A 57.97(4)
Au05 Au0K Au0A 55.11(4)
Se14 Au0L Se15 168.71(11)
S14 Au0L S15 168.71(11)
Se14 Au0L Au06 93.42(8)
S14 Au0L Au06 93.42(8)
Se15 Au0L Au06 97.19(9)
S15 Au0L Au06 97.19(9)
Se14 Au0L Au0C 137.84(8)
S14 Au0L Au0C 137.84(8)
Se15 Au0L Au0C 52.66(8)
S15 Au0L Au0C 52.66(8)
Au06 Au0L Au0C 58.00(4)
Se14 Au0L Au0A 82.40(8)
S14 Au0L Au0A 82.40(8)
Se15 Au0L Au0A 106.89(8)
S15 Au0L Au0A 106.89(8)
Au06 Au0L Au0A 54.88(4)
Au0C Au0L Au0A 56.18(4)
Se6 Au0M Se5 169.42(12)
S6 Au0M S5 169.42(12)
Se6 Au0M Au09 94.39(9)
S6 Au0M Au09 94.39(9)
Se5 Au0M Au09 96.19(9)
S5 Au0M Au09 96.19(9)
Se6 Au0M Au0B 99.84(9)
S6 Au0M Au0B 99.84(9)
Se5 Au0M Au0B 86.41(9)
S5 Au0M Au0B 86.41(9)
Au09 Au0M Au0B 54.34(4)
Se6 Au0M Au02 49.40(8)
S6 Au0M Au02 49.40(8)
Se5 Au0M Au02 138.97(9)
S5 Au0M Au02 138.97(9)
Au09 Au0M Au02 55.11(4)
Au0B Au0M Au02 53.64(4)
Se5 Au0N Se4 164.49(12)
S5 Au0N S4 164.49(12)
Se5 Au0N Au09 95.78(9)
S5 Au0N Au09 95.78(9)
Se4 Au0N Au09 99.70(9)
S4 Au0N Au09 99.70(9)
Se5 Au0N Au0D 139.37(9)
S5 Au0N Au0D 139.37(9)
Se4 Au0N Au0D 52.37(8)
S4 Au0N Au0D 52.37(8)
Au09 Au0N Au0D 56.24(4)
Se5 Au0N Au0B 83.42(9)
S5 Au0N Au0B 83.42(9)
Se4 Au0N Au0B 105.12(9)
S4 Au0N Au0B 105.12(9)
Au09 Au0N Au0B 53.03(4)
Au0D Au0N Au0B 56.54(4)
Se8 Au0O Se7 166.51(11)
S8 Au0O S7 166.51(11)
Se8 Au0O Au0D 90.41(9)
S8 Au0O Au0D 90.41(9)
Se7 Au0O Au0D 98.89(8)
S7 Au0O Au0D 98.89(8)
Se8 Au0O Au08 141.47(9)
S8 Au0O Au08 141.47(9)
Se7 Au0O Au08 51.64(8)
S7 Au0O Au08 51.64(8)
Au0D Au0O Au08 57.22(4)
Se8 Au0O Au07 91.36(9)
S8 Au0O Au07 91.36(9)
Se7 Au0O Au07 102.00(8)
S7 Au0O Au07 102.00(8)
Au0D Au0O Au07 54.10(4)
Au08 Au0O Au07 53.83(4)
Se17 Au0P Se18 163.54(12)
S17 Au0P S18 163.54(12)
Se17 Au0P Au08 84.88(9)
S17 Au0P Au08 84.88(9)
Se18 Au0P Au08 109.07(9)
S18 Au0P Au08 109.07(9)
Se17 Au0P Au0B 142.35(9)
S17 Au0P Au0B 142.35(9)
Se18 Au0P Au0B 54.11(8)
S18 Au0P Au0B 54.11(8)
Au08 Au0P Au0B 62.97(4)
Se17 Au0P Au04 90.82(9)
S17 Au0P Au04 90.82(9)
Se18 Au0P Au04 104.35(10)
S18 Au0P Au04 104.35(10)
Au08 Au0P Au04 54.12(4)
Au0B Au0P Au04 55.15(4)
C55 Se10 Au0K 104.0(5)
C55 Se10 Au0A 115.2(5)
Au0K Se10 Au0A 79.55(10)
C91 Se16 Au0G 102.9(4)
C91 Se16 Au03 103.7(4)
Au0G Se16 Au03 80.71(10)
C73 Se13 Au0E 100.4(5)
C73 Se13 Au09 106.0(5)
Au0E Se13 Au09 78.71(10)
C13 Se3 Au0F 100.6(5)
C13 Se3 Au07 107.6(5)
Au0F Se3 Au07 81.62(9)
C1 S1 Au0H 100.2(5)
C1 S1 Au05 113.9(5)
Au0H S1 Au05 77.85(9)
C1 Se1 Au0H 100.2(5)
C1 Se1 Au05 113.9(5)
Au0H Se1 Au05 77.85(9)
C7 S2 Au0F 105.7(5)
C7 S2 Au0H 105.2(5)
Au0F S2 Au0H 97.28(12)
C7 Se2 Au0F 105.7(5)
C7 Se2 Au0H 105.2(5)
Au0F Se2 Au0H 97.28(12)
C19 S4 Au0N 99.5(6)
C19 S4 Au0D 105.1(6)
Au0N S4 Au0D 78.00(10)
C19 Se4 Au0N 99.5(6)
C19 Se4 Au0D 105.1(6)
Au0N Se4 Au0D 78.00(10)
C25 S5 Au0M 104.5(5)
C25 S5 Au0N 105.4(5)
Au0M S5 Au0N 95.74(12)
C25 Se5 Au0M 104.5(5)
C25 Se5 Au0N 105.4(5)
Au0M Se5 Au0N 95.74(12)
C31 S6 Au0M 101.3(5)
C31 S6 Au02 106.9(5)
Au0M S6 Au02 83.57(10)
C31 Se6 Au0M 101.3(5)
C31 Se6 Au02 106.9(5)
Au0M Se6 Au02 83.57(10)
C37 S7 Au0O 100.9(5)
C37 S7 Au08 119.0(6)
Au0O S7 Au08 79.75(10)
C37 Se7 Au0O 100.9(5)
C37 Se7 Au08 119.0(6)
Au0O Se7 Au08 79.75(10)
C43 S8 Au0J 105.9(6)
C43 S8 Au0O 105.8(6)
Au0J S8 Au0O 99.28(12)
C43 Se8 Au0J 105.9(6)
C43 Se8 Au0O 105.8(6)
Au0J Se8 Au0O 99.28(12)
C49 S9 Au0J 100.7(4)
C49 S9 Au06 105.3(4)
Au0J S9 Au06 78.65(9)
C49 Se9 Au0J 100.7(4)
C49 Se9 Au06 105.3(4)
Au0J Se9 Au06 78.65(9)
C61 S11 Au0K 102.8(6)
C61 S11 Au0I 107.9(5)
Au0K S11 Au0I 98.58(11)
C61 Se11 Au0K 102.8(6)
C61 Se11 Au0I 107.9(5)
Au0K Se11 Au0I 98.58(11)
C67 S12 Au0I 104.1(4)
C67 S12 Au04 105.0(4)
Au0I S12 Au04 79.89(9)
C67 Se12 Au0I 104.1(4)
C67 Se12 Au04 105.0(4)
Au0I Se12 Au04 79.89(9)
C79 S14 Au0E 103.9(5)
C79 S14 Au0L 103.6(5)
Au0E S14 Au0L 98.69(11)
C79 Se14 Au0E 103.9(5)
C79 Se14 Au0L 103.6(5)
Au0E Se14 Au0L 98.69(11)
C85 S15 Au0L 103.5(5)
C85 S15 Au0C 110.3(5)
Au0L S15 Au0C 77.40(10)
C85 Se15 Au0L 103.5(5)
C85 Se15 Au0C 110.3(5)
Au0L Se15 Au0C 77.40(10)
C97 S17 Au0P 105.8(5)
C97 S17 Au0G 109.2(5)
Au0P S17 Au0G 99.74(12)
C97 Se17 Au0P 105.8(5)
C97 Se17 Au0G 109.2(5)
Au0P Se17 Au0G 99.74(12)
C103 S18 Au0P 96.2(6)
C103 S18 Au0B 119.8(6)
Au0P S18 Au0B 75.41(10)
C103 Se18 Au0P 96.2(6)
C103 Se18 Au0B 119.8(6)
Au0P Se18 Au0B 75.41(10)
C50 C49 C54 120.0
C50 C49 Se9 123.0(8)
C54 C49 Se9 117.0(8)
C50 C49 S9 123.0(8)
C54 C49 S9 117.0(8)
C51 C50 C49 120.0
C50 C51 C52 120.0
C51 C52 C53 120.0
C54 C53 C52 120.0
C53 C54 C49 120.0
C44 C43 C48 120.0
C44 C43 Se8 121.4(11)
C48 C43 Se8 118.1(11)
C44 C43 S8 121.4(11)
C48 C43 S8 118.1(11)
C45 C44 C43 120.0
C44 C45 C46 120.0
C47 C46 C45 120.0
C46 C47 C48 120.0
C47 C48 C43 120.0
C38 C37 C42 120.0
C38 C37 Se7 120.0(9)
C42 C37 Se7 119.3(9)
C38 C37 S7 120.0(9)
C42 C37 S7 119.3(9)
C39 C38 C37 120.0
C38 C39 C40 120.0
C41 C40 C39 120.0
C40 C41 C42 120.0
C41 C42 C37 120.0
C68 C67 C72 120.0
C68 C67 Se12 122.4(8)
C72 C67 Se12 117.6(8)
C68 C67 S12 122.4(8)
C72 C67 S12 117.6(8)
C67 C68 C69 120.0
C70 C69 C68 120.0
C69 C70 C71 120.0
C72 C71 C70 120.0
C71 C72 C67 120.0
C62 C61 C66 120.0
C62 C61 Se11 122.1(10)
C66 C61 Se11 117.7(10)
C62 C61 S11 122.1(10)
C66 C61 S11 117.7(10)
C63 C62 C61 120.0
C62 C63 C64 120.0
C65 C64 C63 120.0
C66 C65 C64 120.0
C65 C66 C61 120.0
C56 C55 C60 120.0
C56 C55 Se10 122.6(9)
C60 C55 Se10 117.4(9)
C57 C56 C55 120.0
C58 C57 C56 120.0
C57 C58 C59 120.0
C58 C59 C60 120.0
C59 C60 C55 120.0
C104 C103 C108 120.0
C104 C103 Se18 118.0(13)
C108 C103 Se18 121.9(13)
C104 C103 S18 118.0(13)
C108 C103 S18 121.9(13)
C103 C104 C105 120.0
C106 C105 C104 120.0
C107 C106 C105 120.0
C106 C107 C108 120.0
C107 C108 C103 120.0
C98 C97 C102 120.0
C98 C97 Se17 118.1(9)
C102 C97 Se17 121.7(9)
C98 C97 S17 118.1(9)
C102 C97 S17 121.7(9)
C97 C98 C99 120.0
C98 C99 C100 120.0
C101 C100 C99 120.0
C102 C101 C100 120.0
C101 C102 C97 120.0
C92 C91 C96 120.0
C92 C91 Se16 116.3(7)
C96 C91 Se16 123.7(7)
C93 C92 C91 120.0
C92 C93 C94 120.0
C95 C94 C93 120.0
C94 C95 C96 120.0
C95 C96 C91 120.0
C86 C85 C90 120.0
C86 C85 Se15 115.6(9)
C90 C85 Se15 124.4(9)
C86 C85 S15 115.6(9)
C90 C85 S15 124.4(9)
C85 C86 C87 120.0
C88 C87 C86 120.0
C87 C88 C89 120.0
C88 C89 C90 120.0
C89 C90 C85 120.0
C80 C79 C84 120.0
C80 C79 Se14 117.0(8)
C84 C79 Se14 122.9(8)
C80 C79 S14 117.0(8)
C84 C79 S14 122.9(8)
C81 C80 C79 120.0
C80 C81 C82 120.0
C83 C82 C81 120.0
C82 C83 C84 120.0
C83 C84 C79 120.0
C74 C73 C78 120.0
C74 C73 Se13 117.6(8)
C78 C73 Se13 122.4(8)
C75 C74 C73 120.0
C74 C75 C76 120.0
C75 C76 C77 120.0
C78 C77 C76 120.0
C77 C78 C73 120.0
C32 C31 C36 120.0
C32 C31 Se6 120.8(10)
C36 C31 Se6 119.2(10)
C32 C31 S6 120.8(10)
C36 C31 S6 119.2(10)
C31 C32 C33 120.0
C34 C33 C32 120.0
C33 C34 C35 120.0
C36 C35 C34 120.0
C35 C36 C31 120.0
C26 C25 C30 120.0
C26 C25 Se5 118.9(8)
C30 C25 Se5 120.9(8)
C26 C25 S5 118.9(8)
C30 C25 S5 120.9(8)
C27 C26 C25 120.0
C26 C27 C28 120.0
C29 C28 C27 120.0
C28 C29 C30 120.0
C29 C30 C25 120.0
C20 C19 C24 120.0
C20 C19 Se4 118.9(10)
C24 C19 Se4 121.1(10)
C20 C19 S4 118.9(10)
C24 C19 S4 121.1(10)
C21 C20 C19 120.0
C20 C21 C22 120.0
C21 C22 C23 120.0
C24 C23 C22 120.0
C23 C24 C19 120.0
C14 C13 C18 120.0
C14 C13 Se3 118.1(9)
C18 C13 Se3 121.9(9)
C15 C14 C13 120.0
C16 C15 C14 120.0
C15 C16 C17 120.0
C16 C17 C18 120.0
C17 C18 C13 120.0
C8 C7 C12 120.0
C8 C7 Se2 119.4(8)
C12 C7 Se2 120.2(8)
C8 C7 S2 119.4(8)
C12 C7 S2 120.2(8)
C7 C8 C9 120.0
C8 C9 C10 120.0
C9 C10 C11 120.0
C12 C11 C10 120.0
C11 C12 C7 120.0
C2 C1 C6 120.0
C2 C1 Se1 117.3(9)
C6 C1 Se1 122.3(9)
C2 C1 S1 117.3(9)
C6 C1 S1 122.3(9)
C3 C2 C1 120.0
C2 C3 C4 120.0
C5 C4 C3 120.0
C4 C5 C6 120.0
C5 C6 C1 120.0
N1 C111 C112 110(3)
C113 C112 C111 104(4)
C112 C113 C114 109(4)
C115 C114 C113 106(4)
C114 C115 C116 104(5)
C118 C117 N1 102(5)
C117 C118 C119 97(4)
C120 C119 C118 110(6)
C119 C120 C121 119(6)
C122 C121 C120 84(6)
C121 C122 C123 112(7)
C124 C123 C122 97(6)
C126 C125 N1 108(4)
C125 C126 C127 81(5)
C128 C127 C126 123(10)
C127 C128 C129 139(10)
C128 C129 C130 148(10)
C129 C130 C131 151(9)
C109 N1 C117 123(5)
C109 N1 C111 103(3)
C117 N1 C111 107(4)
C109 N1 C125 105(4)
C117 N1 C125 117(4)
C111 N1 C125 99(4)

loop_
_geom_bond_atom_site_label_1
_geom_bond_atom_site_label_2
_geom_bond_distance
Au01 Au04 2.7521(16)
Au01 Au0D 2.7572(14)
Au01 Au06 2.7691(15)
Au01 Au03 2.7746(16)
Au01 Au02 2.7794(14)
Au01 Au0C 2.7853(14)
Au01 Au05 2.7861(15)
Au01 Au0A 2.7876(14)
Au01 Au09 2.7887(16)
Au01 Au07 2.7896(14)
Au01 Au0B 2.8040(15)
Au01 Au08 2.8102(15)
Au02 Se6 2.486(3)
Au02 S6 2.486(3)
Au02 Au05 2.8340(16)
Au02 Au0B 2.8674(17)
Au02 Au09 2.9351(16)
Au02 Au0A 2.9694(16)
Au02 Au0K 2.9696(17)
Au02 Au04 2.9896(17)
Au02 Au0I 3.1905(17)
Au02 Au0M 3.2540(17)
Au03 Se16 2.496(3)
Au03 Au0C 2.8085(16)
Au03 Au08 2.8863(16)
Au03 Au04 2.9231(15)
Au03 Au05 2.9604(17)
Au03 Au07 2.9998(16)
Au03 Au0H 3.0109(16)
Au03 Au0F 3.0991(15)
Au03 Au0G 3.1857(16)
Au04 Se12 2.484(3)
Au04 S12 2.484(3)
Au04 Au08 2.8428(16)
Au04 Au0B 2.8952(16)
Au04 Au05 2.9965(15)
Au04 Au0G 3.1065(18)
Au04 Au0I 3.1500(18)
Au04 Au0P 3.2147(17)
Au05 Se1 2.518(3)
Au05 S1 2.518(3)
Au05 Au0A 2.8823(17)
Au05 Au0C 2.9434(16)
Au05 Au0K 3.0796(17)
Au05 Au0H 3.1030(17)
Au05 Au0I 3.2158(17)
Au06 Se9 2.505(3)
Au06 S9 2.505(3)
Au06 Au0A 2.8301(16)
Au06 Au09 2.9232(15)
Au06 Au07 2.9325(17)
Au06 Au0D 2.9474(15)
Au06 Au0C 2.9761(16)
Au06 Au0L 3.0616(17)
Au06 Au0E 3.0715(18)
Au06 Au0J 3.1172(18)
Au07 Se3 2.476(3)
Au07 Au0D 2.8122(16)
Au07 Au08 2.8725(16)
Au07 Au0C 2.9732(17)
Au07 Au0J 3.1219(17)
Au07 Au0O 3.1743(17)
Au07 Au0F 3.1989(17)
Au08 Se7 2.527(3)
Au08 S7 2.527(3)
Au08 Au0D 2.9589(17)
Au08 Au0P 3.0230(17)
Au08 Au0G 3.0627(17)
Au08 Au0B 3.1613(18)
Au08 Au0O 3.1708(18)
Au09 Se13 2.501(3)
Au09 Au0B 2.8201(16)
Au09 Au0D 2.9174(17)
Au09 Au0A 3.0343(16)
Au09 Au0M 3.0826(15)
Au09 Au0N 3.0912(17)
Au09 Au0E 3.1206(16)
Au0A Se10 2.503(3)
Au0A Au0C 2.8992(17)
Au0A Au0L 3.0800(16)
Au0A Au0K 3.1498(17)
Au0A Au0E 3.1727(17)
Au0B Se18 2.536(3)
Au0B S18 2.536(3)
Au0B Au0D 2.9948(16)
Au0B Au0P 3.0298(17)
Au0B Au0M 3.0930(19)
Au0B Au0N 3.2203(17)
Au0C Se15 2.507(3)
Au0C S15 2.507(3)
Au0C Au0L 3.0769(17)
Au0C Au0F 3.1361(18)
Au0C Au0H 3.1413(17)
Au0D Se4 2.509(3)
Au0D S4 2.509(3)
Au0D Au0O 3.0006(18)
Au0D Au0N 3.0986(18)
Au0D Au0J 3.2731(18)
Au0E Se14 2.404(3)
Au0E S14 2.404(3)
Au0E Se13 2.420(3)
Au0F Se2 2.410(3)
Au0F S2 2.410(3)
Au0F Se3 2.418(3)
Au0G Se17 2.410(3)
Au0G S17 2.410(3)
Au0G Se16 2.424(3)
Au0H Se2 2.411(3)
Au0H S2 2.411(3)
Au0H Se1 2.419(3)
Au0H S1 2.419(3)
Au0I Se11 2.412(3)
Au0I S11 2.412(3)
Au0I Se12 2.421(3)
Au0I S12 2.421(3)
Au0J Se8 2.397(3)
Au0J S8 2.397(3)
Au0J Se9 2.413(3)
Au0J S9 2.413(3)
Au0K Se11 2.394(4)
Au0K S11 2.394(4)
Au0K Se10 2.420(3)
Au0L Se14 2.410(3)
Au0L S14 2.410(3)
Au0L Se15 2.413(3)
Au0L S15 2.413(3)
Au0M Se6 2.396(3)
Au0M S6 2.396(3)
Au0M Se5 2.400(3)
Au0M S5 2.400(3)
Au0N Se5 2.410(4)
Au0N S5 2.410(4)
Au0N Se4 2.413(3)
Au0N S4 2.413(3)
Au0O Se8 2.399(4)
Au0O S8 2.399(4)
Au0O Se7 2.417(3)
Au0O S7 2.417(3)
Au0P Se17 2.394(4)
Au0P S17 2.394(4)
Au0P Se18 2.415(4)
Au0P S18 2.415(4)
Se10 C55 1.891(12)
Se16 C91 1.910(10)
Se13 C73 1.893(10)
Se3 C13 1.910(12)
S1 C1 1.894(11)
Se1 C1 1.894(11)
S2 C7 1.913(11)
Se2 C7 1.913(11)
S4 C19 1.921(13)
Se4 C19 1.921(13)
S5 C25 1.929(12)
Se5 C25 1.929(12)
S6 C31 1.905(13)
Se6 C31 1.905(13)
S7 C37 1.938(13)
Se7 C37 1.938(13)
S8 C43 1.929(15)
Se8 C43 1.929(15)
S9 C49 1.907(10)
Se9 C49 1.907(10)
S11 C61 1.974(13)
Se11 C61 1.974(13)
S12 C67 1.915(10)
Se12 C67 1.915(10)
S14 C79 1.895(10)
Se14 C79 1.895(10)
S15 C85 1.876(12)
Se15 C85 1.876(12)
S17 C97 1.918(12)
Se17 C97 1.918(12)
S18 C103 1.938(16)
Se18 C103 1.938(16)
C49 C50 1.3900
C49 C54 1.3900
C50 C51 1.3900
C51 C52 1.3900
C52 C53 1.3900
C53 C54 1.3900
C43 C44 1.3900
C43 C48 1.3900
C44 C45 1.3900
C45 C46 1.3900
C46 C47 1.3900
C47 C48 1.3900
C37 C38 1.3900
C37 C42 1.3900
C38 C39 1.3900
C39 C40 1.3900
C40 C41 1.3900
C41 C42 1.3900
C67 C68 1.3900
C67 C72 1.3900
C68 C69 1.3900
C69 C70 1.3900
C70 C71 1.3900
C71 C72 1.3900
C61 C62 1.3900
C61 C66 1.3900
C62 C63 1.3900
C63 C64 1.3900
C64 C65 1.3900
C65 C66 1.3900
C55 C56 1.3900
C55 C60 1.3900
C56 C57 1.3900
C57 C58 1.3900
C58 C59 1.3900
C59 C60 1.3900
C103 C104 1.3900
C103 C108 1.3900
C104 C105 1.3900
C105 C106 1.3900
C106 C107 1.3900
C107 C108 1.3900
C97 C98 1.3900
C97 C102 1.3900
C98 C99 1.3900
C99 C100 1.3900
C100 C101 1.3900
C101 C102 1.3900
C91 C92 1.3900
C91 C96 1.3900
C92 C93 1.3900
C93 C94 1.3900
C94 C95 1.3900
C95 C96 1.3900
C85 C86 1.3900
C85 C90 1.3900
C86 C87 1.3900
C87 C88 1.3900
C88 C89 1.3900
C89 C90 1.3900
C79 C80 1.3900
C79 C84 1.3900
C80 C81 1.3900
C81 C82 1.3900
C82 C83 1.3900
C83 C84 1.3900
C73 C74 1.3900
C73 C78 1.3900
C74 C75 1.3900
C75 C76 1.3900
C76 C77 1.3900
C77 C78 1.3900
C31 C32 1.3900
C31 C36 1.3900
C32 C33 1.3900
C33 C34 1.3900
C34 C35 1.3900
C35 C36 1.3900
C25 C26 1.3900
C25 C30 1.3900
C26 C27 1.3900
C27 C28 1.3900
C28 C29 1.3900
C29 C30 1.3900
C19 C20 1.3900
C19 C24 1.3900
C20 C21 1.3900
C21 C22 1.3900
C22 C23 1.3900
C23 C24 1.3900
C13 C14 1.3900
C13 C18 1.3900
C14 C15 1.3900
C15 C16 1.3900
C16 C17 1.3900
C17 C18 1.3900
C7 C8 1.3900
C7 C12 1.3900
C8 C9 1.3900
C9 C10 1.3900
C10 C11 1.3900
C11 C12 1.3900
C1 C2 1.3900
C1 C6 1.3900
C2 C3 1.3900
C3 C4 1.3900
C4 C5 1.3900
C5 C6 1.3900
C109 N1 1.51(5)
C111 N1 1.58(6)
C111 C112 1.65(6)
C112 C113 1.61(6)
C113 C114 1.68(6)
C114 C115 1.59(7)
C115 C116 1.78(8)
C117 C118 1.40(8)
C117 N1 1.56(7)
C118 C119 1.76(9)
C119 C120 1.24(9)
C120 C121 1.87(10)
C121 C122 1.50(10)
C122 C123 1.66(10)
C123 C124 1.31(9)
C125 C126 1.53(7)
C125 N1 1.65(7)
C126 C127 1.61(10)
C127 C128 1.15(13)
C128 C129 1.36(13)
C129 C130 1.66(13)
C130 C131 1.93(13)
